data_1515037
loop_
_publ_author_name
'Evans, Nicholas H.'
'Rahman, Habibur'
'Leontiev, Alexandre V.'
'Greenham, Neil D.'
'Orlowski, Grzegorz A.'
'Zeng, Qiang'
'Jacobs, Robert M. J.'
'Serpell, Christopher J.'
'Kilah, Nathan L.'
'Davis, Jason J.'
'Beer, Paul D.'

_publ_section_title
;
 Solution and surface-confined chloride anion templated redox-active
 ferrocene catenanes
;
_journal_issue 4
_journal_name_full 'Chemical Science'
_journal_page_first 1080
_journal_paper_doi 10.1039/c2sc00909a
_journal_volume 3
_journal_year 2012
_chemical_formula_moiety
;
C64 H76 N6 O16, 2(C42 H46 Fe N2 O9), 4(C H Cl3), 2(Cl)
;
_chemical_formula_sum 'C152 H172 Cl14 Fe2 N10 O34'
_chemical_formula_weight 3291.00
_space_group_IT_number 2
_symmetry_cell_setting triclinic
_symmetry_space_group_name_Hall '-P 1'
_symmetry_space_group_name_H-M 'P -1'
_atom_sites_solution_hydrogens geom
_atom_sites_solution_primary direct
_audit_creation_date 11-02-24
_audit_creation_method CRYSTALS_ver_14.07
_cell_angle_alpha 98.202(4)
_cell_angle_beta 99.703(5)
_cell_angle_gamma 102.308(5)
_cell_formula_units_Z 2
_cell_length_a 15.7014(11)
_cell_length_b 18.6485(8)
_cell_length_c 28.3126(16)
_cell_measurement_reflns_used 7358
_cell_measurement_temperature 150
_cell_measurement_theta_max 73.6431
_cell_measurement_theta_min 3.1856
_cell_volume 7845.3(8)
_computing_cell_refinement 'CrysAlis RED, (Oxford Diffraction, 2002)'
_computing_data_collection 'Xcalibur, (Oxford Diffraction, 2002)'
_computing_data_reduction 'CrysAlis RED, (Oxford Diffraction, 2002)'
_computing_molecular_graphics 'CAMERON (Watkin et al., 1996)'
_computing_publication_material 'CRYSTALS (Betteridge et al., 2003)'
_computing_structure_refinement 'CRYSTALS (Betteridge et al., 2003)'
_computing_structure_solution 'Superflip (Palatinus & Chapuis, 2007)'
_diffrn_ambient_temperature 150
_diffrn_measured_fraction_theta_full 0.996
_diffrn_measured_fraction_theta_max 0.966
_diffrn_measurement_device Area
_diffrn_measurement_device_type 'Oxford Diffraction XCALIBUR'
_diffrn_measurement_method \w
_diffrn_radiation_monochromator graphite
_diffrn_radiation_type 'Cu K\a'
_diffrn_radiation_wavelength 1.54184
_diffrn_reflns_av_R_equivalents 0.060
_diffrn_reflns_limit_h_max 19
_diffrn_reflns_limit_h_min -18
_diffrn_reflns_limit_k_max 23
_diffrn_reflns_limit_k_min -17
_diffrn_reflns_limit_l_max 28
_diffrn_reflns_limit_l_min -35
_diffrn_reflns_number 55569
_diffrn_reflns_theta_full 68.639
_diffrn_reflns_theta_max 73.806
_diffrn_reflns_theta_min 3.188
_diffrn_standards_number 0
_exptl_absorpt_coefficient_mu 4.314
_exptl_absorpt_correction_T_max 0.87
_exptl_absorpt_correction_T_min 0.72
_exptl_absorpt_correction_type multi-scan
_exptl_absorpt_process_details 'DENZO/SCALEPACK (Otwinowski & Minor, 1997)'
_exptl_crystal_colour orange
_exptl_crystal_density_diffrn 1.393
_exptl_crystal_density_method 'not measured'
_exptl_crystal_description block
_exptl_crystal_F_000 3432
_exptl_crystal_size_max 0.071
_exptl_crystal_size_mid 0.053
_exptl_crystal_size_min 0.032
_refine_diff_density_max 3.45
_refine_diff_density_min -1.73
_refine_ls_extinction_method None
_refine_ls_goodness_of_fit_ref 0.9936
_refine_ls_hydrogen_treatment none
_refine_ls_matrix_type full
_refine_ls_number_parameters 1984
_refine_ls_number_reflns 30531
_refine_ls_number_restraints 249
_refine_ls_R_factor_all 0.1313
_refine_ls_R_factor_gt 0.0813
_refine_ls_shift/su_max 0.0006841
_refine_ls_shift/su_mean 0.0000247
_refine_ls_structure_factor_coef Fsqd
_refine_ls_weighting_details
;
Method, part 1, Chebychev polynomial, (Watkin, 1994, Prince, 1982)
[weight] = 1.0/[A~0~*T~0~(x)+A~1~*T~1~(x) ... +A~n-1~]*T~n-1~(x)]
where A~i~ are the Chebychev coefficients listed below and x= Fcalc/Fmax
Method = Robust Weighting (Prince, 1982)
W = [weight] * [1-(deltaF/6*sigmaF)^2^]^2^
A~i~ are:
0.110E+04 0.161E+04 813. 204.
;
_refine_ls_weighting_scheme calc
_refine_ls_wR_factor_all 0.1713
_refine_ls_wR_factor_gt 0.1301
_refine_ls_wR_factor_ref 0.1707
_reflns_limit_h_max 19
_reflns_limit_h_min -19
_reflns_limit_k_max 22
_reflns_limit_k_min -23
_reflns_limit_l_max 35
_reflns_limit_l_min 0
_reflns_number_gt 17212
_reflns_number_total 30672
_reflns_threshold_expression I>2.0\s(I)
_oxford_diffrn_Wilson_B_factor 3.67
_oxford_diffrn_Wilson_scale 0.54
_oxford_refine_ls_r_factor_ref 0.1311
_oxford_refine_ls_scale 1.555(4)
_oxford_reflns_number_all 30547
_oxford_reflns_threshold_expression_ref I>-3.0\s(I)
_oxford_structure_analysis_title 012CJS11
_cod_data_source_file c2sc00909a.txt
_cod_data_source_block 3Catenane
_cod_original_cell_volume 7845.2(8)
_cod_database_code 1515037

loop_
_symmetry_equiv_pos_as_xyz
x,y,z
-x,-y,-z

loop_
_atom_site_label
_atom_site_type_symbol
_atom_site_fract_x
_atom_site_fract_y
_atom_site_fract_z
_atom_site_U_iso_or_equiv
_atom_site_occupancy
_atom_site_adp_type
_atom_site_refinement_flags_posn
_atom_site_refinement_flags_adp
_atom_site_refinement_flags_occupancy
_atom_site_disorder_assembly
_atom_site_disorder_group
Cl1 Cl 0.54935(9) 0.22432(8) 0.62784(5) 0.0391 1.0000 Uani . . . . .
C2 C 0.7249(4) 0.5083(3) 0.4753(2) 0.0375 1.0000 Uani . . . . .
N3 N 0.6891(3) 0.4469(2) 0.49983(15) 0.0287 1.0000 Uani . . . . .
C4 C 0.6055(3) 0.4361(3) 0.50675(19) 0.0306 1.0000 Uani . . . . .
C5 C 0.5726(3) 0.3795(3) 0.53074(19) 0.0299 1.0000 Uani . . . . .
C6 C 0.6280(3) 0.3361(3) 0.5477(2) 0.0318 1.0000 Uani . . . . .
C7 C 0.7135(3) 0.3485(3) 0.5392(2) 0.0317 1.0000 Uani . . . . .
C8 C 0.7427(3) 0.4042(3) 0.51483(19) 0.0318 1.0000 Uani . . . . .
C9 C 0.4770(4) 0.3711(3) 0.5359(2) 0.0350 1.0000 Uani . . . . .
O10 O 0.4312(3) 0.4076(2) 0.51549(16) 0.0446 1.0000 Uani . . . . .
N11 N 0.4489(3) 0.3227(3) 0.56372(18) 0.0387 1.0000 Uani . . . . .
C12 C 0.3610(4) 0.3107(4) 0.5758(2) 0.0428 1.0000 Uani . . . . .
C13 C 0.3674(4) 0.3505(4) 0.6261(2) 0.0466 1.0000 Uani . . . . .
O14 O 0.3856(3) 0.4280(2) 0.62643(16) 0.0461 1.0000 Uani . . . . .
C15 C 0.4022(4) 0.4754(4) 0.6706(2) 0.0427 1.0000 Uani . . . . .
C16 C 0.4112(4) 0.5498(4) 0.6697(2) 0.0428 1.0000 Uani . . . . .
C17 C 0.4273(4) 0.6021(4) 0.7121(2) 0.0437 1.0000 Uani . . . . .
C18 C 0.4362(4) 0.5780(4) 0.7569(2) 0.0439 1.0000 Uani . . . . .
C19 C 0.4275(5) 0.5040(4) 0.7577(2) 0.0511 1.0000 Uani . . . . .
C20 C 0.4095(5) 0.4513(4) 0.7151(2) 0.0513 1.0000 Uani . . . . .
O21 O 0.4549(3) 0.6247(3) 0.80119(16) 0.0533 1.0000 Uani . . . . .
C22 C 0.4544(5) 0.6999(4) 0.8013(2) 0.0492 1.0000 Uani . . . . .
C23 C 0.4811(5) 0.7414(4) 0.8528(3) 0.0536 1.0000 Uani . . . . .
O24 O 0.4051(3) 0.7302(3) 0.87456(16) 0.0533 1.0000 Uani . . . . .
C25 C 0.4278(5) 0.7772(4) 0.9220(3) 0.0632 1.0000 Uani D . . . .
C26 C 0.3512(5) 0.7517(5) 0.9464(3) 0.0677 1.0000 Uani D . . . .
C27 C 0.7787(4) 0.3026(3) 0.5532(2) 0.0387 1.0000 Uani . . . . .
O28 O 0.8431(3) 0.3063(3) 0.5340(2) 0.0671 1.0000 Uani . . . . .
N29 N 0.7615(3) 0.2577(3) 0.58471(19) 0.0422 1.0000 Uani . . . . .
C30 C 0.8248(5) 0.2143(4) 0.6012(3) 0.0531 1.0000 Uani . . . . .
C31 C 0.8504(4) 0.2292(4) 0.6563(3) 0.0523 1.0000 Uani . . . . .
O32 O 0.7718(3) 0.2007(3) 0.67260(17) 0.0533 1.0000 Uani . . . . .
C33 C 0.7717(4) 0.2180(4) 0.7217(2) 0.0453 1.0000 Uani . . . . .
C34 C 0.8437(4) 0.2596(4) 0.7567(3) 0.0525 1.0000 Uani . . . . .
C35 C 0.8353(4) 0.2740(4) 0.8050(3) 0.0557 1.0000 Uani . . . . .
C36 C 0.7561(5) 0.2464(4) 0.8178(3) 0.0500 1.0000 Uani . . . . .
C37 C 0.6839(5) 0.2053(4) 0.7830(3) 0.0514 1.0000 Uani . . . . .
C38 C 0.6918(5) 0.1907(4) 0.7347(3) 0.0504 1.0000 Uani . . . . .
O39 O 0.7554(4) 0.2630(3) 0.86712(19) 0.0656 1.0000 Uani . . . . .
C40 C 0.6722(5) 0.2385(5) 0.8812(3) 0.0664 1.0000 Uani . . . . .
C41 C 0.6864(6) 0.2579(5) 0.9350(3) 0.0757 1.0000 Uani . . . . .
O42 O 0.7368(4) 0.2062(3) 0.95271(19) 0.0757 1.0000 Uani . . . . .
C43 C 0.7565(7) 0.2212(6) 1.0036(3) 0.0880 1.0000 Uani . . . . .
C44 C 0.6801(6) 0.1961(5) 1.0276(3) 0.0718 1.0000 Uani . . . . .
Fe101 Fe 0.07096(8) 0.05292(6) 0.77710(5) 0.0583 1.0000 Uani . . . . .
C102 C 0.0979(8) -0.0473(5) 0.7732(4) 0.1189 1.0000 Uani D U . . .
C103 C 0.0259(6) -0.0446(5) 0.7978(4) 0.1177 1.0000 Uani D U . . .
C104 C 0.0599(7) 0.0103(6) 0.8399(4) 0.1101 1.0000 Uani D U . . .
C105 C 0.1498(6) 0.0400(5) 0.8421(3) 0.1075 1.0000 Uani D U . . .
C106 C 0.1715(6) 0.0040(5) 0.8014(4) 0.0964 1.0000 Uani D U . . .
C107 C 0.0355(4) 0.0767(4) 0.7100(3) 0.0549 1.0000 Uani . . . . .
C108 C -0.0295(5) 0.0855(4) 0.7376(3) 0.0594 1.0000 Uani . . . . .
C109 C 0.0112(4) 0.1386(4) 0.7800(3) 0.0516 1.0000 Uani . . . . .
C110 C 0.1026(4) 0.1643(3) 0.7792(2) 0.0452 1.0000 Uani . . . . .
C111 C 0.1184(4) 0.1258(3) 0.7351(2) 0.0394 1.0000 Uani . . . . .
C112 C 0.2038(4) 0.1386(3) 0.7181(2) 0.0345 1.0000 Uani . . . . .
C113 C 0.2779(4) 0.1934(3) 0.7449(2) 0.0363 1.0000 Uani . . . . .
C114 C 0.3559(4) 0.2100(3) 0.72734(19) 0.0312 1.0000 Uani . . . . .
C115 C 0.3612(4) 0.1713(3) 0.6826(2) 0.0328 1.0000 Uani . . . . .
C116 C 0.2887(4) 0.1157(3) 0.6557(2) 0.0329 1.0000 Uani . . . . .
C117 C 0.2112(4) 0.0991(3) 0.6737(2) 0.0338 1.0000 Uani . . . . .
C118 C 0.4316(4) 0.2709(3) 0.7581(2) 0.0349 1.0000 Uani . . . . .
O119 O 0.4273(3) 0.3003(3) 0.79951(16) 0.0534 1.0000 Uani . . . . .
N120 N 0.5036(3) 0.2928(2) 0.74015(16) 0.0312 1.0000 Uani . . . . .
C121 C 0.5779(4) 0.3521(3) 0.7688(2) 0.0339 1.0000 Uani . . . . .
C122 C 0.6500(4) 0.3724(3) 0.7405(2) 0.0349 1.0000 Uani . . . . .
O123 O 0.6156(2) 0.4111(2) 0.70422(14) 0.0342 1.0000 Uani . . . . .
C124 C 0.6761(3) 0.4418(3) 0.67818(19) 0.0294 1.0000 Uani . . . . .
C125 C 0.6496(4) 0.4901(3) 0.6487(2) 0.0334 1.0000 Uani . . . . .
C126 C 0.7065(4) 0.5258(3) 0.6227(2) 0.0332 1.0000 Uani . . . . .
C127 C 0.7908(3) 0.5135(3) 0.6255(2) 0.0314 1.0000 Uani . . . . .
C128 C 0.8177(3) 0.4637(3) 0.6536(2) 0.0324 1.0000 Uani . . . . .
C129 C 0.7592(4) 0.4282(3) 0.6802(2) 0.0336 1.0000 Uani . . . . .
O130 O 0.8444(2) 0.5530(2) 0.59902(14) 0.0340 1.0000 Uani . . . . .
C131 C 0.9317(4) 0.5404(3) 0.6015(2) 0.0364 1.0000 Uani . . . . .
C132 C 0.9810(4) 0.5936(3) 0.5744(2) 0.0370 1.0000 Uani . . . . .
O133 O 0.9343(2) 0.5805(2) 0.52548(13) 0.0356 1.0000 Uani . . . . .
C134 C 0.9871(4) 0.6197(3) 0.4965(2) 0.0398 1.0000 Uani . . . . .
C135 C 0.9295(4) 0.6195(3) 0.4487(2) 0.0412 1.0000 Uani . . . . .
O136 O 0.9038(2) 0.5451(2) 0.42155(14) 0.0372 1.0000 Uani . . . . .
C137 C 0.8361(4) 0.5373(3) 0.3798(2) 0.0391 1.0000 Uani . . . . .
C138 C 0.8147(4) 0.4586(3) 0.3526(2) 0.0379 1.0000 Uani . . . . .
O139 O 0.7791(3) 0.4108(2) 0.38354(14) 0.0373 1.0000 Uani . . . . .
C140 C 0.7638(4) 0.3344(3) 0.3613(2) 0.0396 1.0000 Uani . . . . .
C141 C 0.7251(4) 0.2859(3) 0.3940(2) 0.0366 1.0000 Uani . . . . .
O142 O 0.6360(3) 0.2939(2) 0.39331(15) 0.0402 1.0000 Uani . . . . .
C143 C 0.5873(4) 0.2504(3) 0.4201(2) 0.0349 1.0000 Uani . . . . .
C144 C 0.5011(4) 0.2596(3) 0.4184(2) 0.0399 1.0000 Uani . . . . .
C145 C 0.4469(4) 0.2213(3) 0.4445(2) 0.0376 1.0000 Uani . . . . .
C146 C 0.4781(4) 0.1730(3) 0.4727(2) 0.0334 1.0000 Uani . . . . .
C147 C 0.5633(4) 0.1627(3) 0.4742(2) 0.0349 1.0000 Uani . . . . .
C148 C 0.6177(4) 0.2023(3) 0.4470(2) 0.0345 1.0000 Uani . . . . .
O149 O 0.4184(3) 0.1377(2) 0.49797(15) 0.0392 1.0000 Uani . . . . .
C150 C 0.4441(4) 0.0811(3) 0.5218(2) 0.0406 1.0000 Uani . . . . .
C151 C 0.3669(4) 0.0445(3) 0.5429(2) 0.0410 1.0000 Uani . . . . .
N152 N 0.3591(3) 0.0921(2) 0.58623(16) 0.0344 1.0000 Uani . . . . .
C153 C 0.2896(4) 0.0713(3) 0.6077(2) 0.0352 1.0000 Uani . . . . .
O154 O 0.2284(3) 0.0164(2) 0.58792(15) 0.0472 1.0000 Uani . . . . .
Cl155 Cl -0.05320(10) 0.77741(8) 0.86581(5) 0.0409 1.0000 Uani . . . . .
C202 C -0.2251(4) 0.5007(3) 1.0231(2) 0.0414 1.0000 Uani . . . . .
N203 N -0.1899(3) 0.5566(2) 0.99446(16) 0.0304 1.0000 Uani . . . . .
C204 C -0.2389(4) 0.6030(3) 0.98066(19) 0.0331 1.0000 Uani . . . . .
C205 C -0.2085(3) 0.6567(3) 0.95449(19) 0.0299 1.0000 Uani . . . . .
C206 C -0.1254(3) 0.6605(3) 0.9428(2) 0.0313 1.0000 Uani . . . . .
C207 C -0.0764(3) 0.6115(3) 0.9566(2) 0.0316 1.0000 Uani . . . . .
C208 C -0.1094(3) 0.5601(3) 0.9837(2) 0.0308 1.0000 Uani . . . . .
O210 O -0.3334(3) 0.7072(3) 0.95855(17) 0.0529 1.0000 Uani . . . . .
N211 N -0.2356(3) 0.7586(3) 0.91541(17) 0.0414 1.0000 Uani . . . . .
C212 C -0.2781(5) 0.8181(4) 0.9039(2) 0.0501 1.0000 Uani . . . . .
C213 C -0.2660(5) 0.8337(4) 0.8532(2) 0.0497 1.0000 Uani . . . . .
O214 O -0.3151(3) 0.7697(3) 0.81931(15) 0.0519 1.0000 Uani . . . . .
C215 C -0.2983(4) 0.7656(4) 0.7723(2) 0.0426 1.0000 Uani . . . . .
C216 C -0.2386(5) 0.8155(4) 0.7571(2) 0.0541 1.0000 Uani . . . . .
C217 C -0.2263(5) 0.8015(4) 0.7086(3) 0.0606 1.0000 Uani . . . . .
C218 C -0.2778(5) 0.7373(4) 0.6773(2) 0.0513 1.0000 Uani . . . . .
C219 C -0.3397(5) 0.6884(4) 0.6928(2) 0.0526 1.0000 Uani . . . . .
C220 C -0.3510(4) 0.7011(4) 0.7400(2) 0.0464 1.0000 Uani . . . . .
O221 O -0.2705(4) 0.7172(3) 0.62915(17) 0.0649 1.0000 Uani . . . . .
C222 C -0.2028(6) 0.7603(5) 0.6121(3) 0.0710 1.0000 Uani . . . . .
C223 C -0.2101(6) 0.7201(5) 0.5603(3) 0.0734 1.0000 Uani . . . . .
O224 O -0.1625(4) 0.7600(3) 0.5327(2) 0.0799 1.0000 Uani . . . . .
C225 C -0.1949(6) 0.8220(4) 0.5194(3) 0.0640 1.0000 Uani . . . . .
C226 C -0.1468(5) 0.8509(4) 0.4826(2) 0.0544 1.0000 Uani . . . . .
C227 C 0.0141(4) 0.6104(3) 0.9453(2) 0.0394 1.0000 Uani . . . . .
O228 O 0.0599(3) 0.5737(3) 0.96620(18) 0.0532 1.0000 Uani . . . . .
N229 N 0.0384(3) 0.6517(3) 0.9127(2) 0.0435 1.0000 Uani . . . . .
C230 C 0.4439(7) 0.9791(6) 0.6717(4) 0.0822 1.0000 Uani . . . . .
C231 C 0.3590(7) 0.9476(6) 0.6713(4) 0.0892 1.0000 Uani . . . . .
O232 O 0.0870(3) 0.5330(2) 0.84715(18) 0.0516 1.0000 Uani . . . . .
C233 C 0.5044(4) 0.8495(4) 0.7282(3) 0.0484 1.0000 Uani . . . . .
C234 C 0.5442(4) 0.9032(4) 0.7712(3) 0.0555 1.0000 Uani . . . . .
C235 C 0.4779(4) 0.9086(4) 0.7995(2) 0.0500 1.0000 Uani . . . . .
C236 C 0.3960(4) 0.8567(3) 0.7743(2) 0.0390 1.0000 Uani . . . . .
C237 C 0.3112(4) 0.8431(3) 0.7908(2) 0.0352 1.0000 Uani . . . . .
C238 C 0.0560(5) 0.5003(4) 0.7579(3) 0.0548 1.0000 Uani . . . . .
O239 O 0.0553(3) 0.3290(3) 0.67900(17) 0.0506 1.0000 Uani . . . . .
C240 C 0.1495(4) 0.8148(3) 0.8229(2) 0.0345 1.0000 Uani . . . . .
C241 C 0.2231(4) 0.8678(3) 0.8515(2) 0.0351 1.0000 Uani . . . . .
O242 O 0.0250(3) 0.1951(3) 0.60704(18) 0.0652 1.0000 Uani . . . . .
C243 C 0.0782(4) 0.7188(3) 0.7450(2) 0.0334 1.0000 Uani . . . . .
C244 C -0.0790(4) 0.6546(3) 0.7275(2) 0.0350 1.0000 Uani . . . . .
Fe301 Fe 0.43879(6) 0.93286(6) 0.73258(4) 0.0438 1.0000 Uani . . . . .
C302 C 0.3384(7) 0.9794(6) 0.7108(5) 0.0923 1.0000 Uani . . . . .
C303 C 0.1059(5) 0.6101(4) 0.8442(3) 0.0533 1.0000 Uani . . . . .
C304 C 0.1215(4) 0.6542(4) 0.8948(3) 0.0476 1.0000 Uani . . . . .
C305 C 0.4837(7) 1.0316(5) 0.7134(4) 0.0906 1.0000 Uani . . . . .
C306 C 0.4138(12) 1.0346(6) 0.7417(4) 0.1218 1.0000 Uani . . . . .
C307 C 0.4142(4) 0.8210(3) 0.7300(2) 0.0426 1.0000 Uani . . . . .
C308 C 0.0764(4) 0.4830(4) 0.8047(3) 0.0480 1.0000 Uani . . . . .
C309 C 0.0863(4) 0.4128(4) 0.8089(3) 0.0458 1.0000 Uani . . . . .
C310 C 0.0795(4) 0.3596(4) 0.7681(2) 0.0472 1.0000 Uani . . . . .
C311 C 0.0609(4) 0.3775(4) 0.7217(2) 0.0441 1.0000 Uani . . . . .
C312 C 0.0479(4) 0.4470(4) 0.7177(3) 0.0532 1.0000 Uani . . . . .
C313 C 0.3029(4) 0.8808(3) 0.8354(2) 0.0388 1.0000 Uani . . . . .
C314 C 0.1099(5) 0.2383(4) 0.6331(3) 0.0576 1.0000 Uani . . . . .
C315 C 0.0999(5) 0.2715(4) 0.6833(3) 0.0590 1.0000 Uani . . . . .
C316 C 0.1554(4) 0.7757(3) 0.7781(2) 0.0309 1.0000 Uani . . . . .
C317 C 0.2352(4) 0.7897(3) 0.7625(2) 0.0351 1.0000 Uani . . . . .
C318 C 0.2192(4) 0.9155(3) 0.8980(2) 0.0432 1.0000 Uani . . . . .
O319 O 0.2830(3) 0.9670(3) 0.91956(16) 0.0586 1.0000 Uani . . . . .
N320 N 0.1440(3) 0.8998(3) 0.91521(17) 0.0395 1.0000 Uani . . . . .
C321 C 0.1326(5) 0.9500(3) 0.9565(2) 0.0470 1.0000 Uani . . . . .
C322 C 0.0523(5) 0.9165(3) 0.9760(2) 0.0444 1.0000 Uani . . . . .
O323 O 0.0742(3) 0.8580(2) 0.99947(14) 0.0404 1.0000 Uani . . . . .
C324 C 0.0124(4) 0.8225(3) 1.0233(2) 0.0348 1.0000 Uani . . . . .
C325 C 0.0399(4) 0.7703(3) 1.0490(2) 0.0362 1.0000 Uani . . . . .
C326 C -0.0169(4) 0.7322(3) 1.0743(2) 0.0379 1.0000 Uani . . . . .
C327 C -0.1000(4) 0.7460(3) 1.0746(2) 0.0349 1.0000 Uani . . . . .
C328 C -0.1272(4) 0.7986(3) 1.0497(2) 0.0370 1.0000 Uani . . . . .
C329 C -0.0702(4) 0.8371(3) 1.0237(2) 0.0358 1.0000 Uani . . . . .
O330 O -0.1501(3) 0.7038(2) 1.10108(15) 0.0429 1.0000 Uani D . . . .
C331 C -0.2377(4) 0.7145(3) 1.1012(2) 0.0415 1.0000 Uani D . . . .
C332 C -0.2780(4) 0.6651(4) 1.1342(2) 0.0446 1.0000 Uani D . . . .
O333 O -0.2897(3) 0.58916(18) 1.11255(14) 0.0433 1.0000 Uani D . . . .
C334 C -0.3273(3) 0.5377(2) 1.14080(11) 0.0480 1.0000 Uani D . . . .
C335 C -0.3232(3) 0.4617(2) 1.12441(11) 0.0504 0.649(11) Uani D U P . 1
O336 O -0.3493(4) 0.4291(4) 1.07198(12) 0.0504 0.649(11) Uani D U P . 1
C337 C -0.4463(4) 0.4197(4) 1.05733(14) 0.0442 0.649(11) Uani D U P . 1
C338 C -0.4689(4) 0.3872(4) 0.99840(14) 0.0490 0.649(11) Uani D U P . 1
O339 O -0.4343(3) 0.4254(2) 0.97524(13) 0.0473 1.0000 Uani D U . . .
C340 C -0.4703(4) 0.3977(3) 0.9245(2) 0.0394 1.0000 Uani D . . . .
C341 C -0.4240(4) 0.4499(4) 0.89518(19) 0.0386 1.0000 Uani D . . . .
O342 O -0.3348(2) 0.4412(2) 0.89787(14) 0.0369 1.0000 Uani D . . . .
C343 C -0.2852(3) 0.4809(3) 0.8700(2) 0.0324 1.0000 Uani . . . . .
C344 C -0.2045(4) 0.4637(3) 0.8668(2) 0.0334 1.0000 Uani . . . . .
C345 C -0.1485(3) 0.5002(3) 0.8400(2) 0.0337 1.0000 Uani . . . . .
C346 C -0.1752(3) 0.5535(3) 0.81547(19) 0.0306 1.0000 Uani . . . . .
C347 C -0.2560(4) 0.5709(3) 0.8181(2) 0.0340 1.0000 Uani . . . . .
C348 C -0.3112(4) 0.5343(3) 0.8455(2) 0.0345 1.0000 Uani . . . . .
O349 O -0.1170(2) 0.5860(2) 0.78848(14) 0.0346 1.0000 Uani . . . . .
C350 C -0.1500(4) 0.6308(3) 0.7555(2) 0.0342 1.0000 Uani . . . . .
C351 C 0.0805(6) 0.1727(5) 0.5325(3) 0.0668 1.0000 Uani . . . . .
N352 N -0.0013(3) 0.7077(3) 0.75813(17) 0.0336 1.0000 Uani . . . . .
C353 C 0.0290(6) 0.1402(5) 0.5668(3) 0.0670 1.0000 Uani . . . . .
O354 O 0.0875(3) 0.6827(3) 0.70714(16) 0.0518 1.0000 Uani . . . . .
C501 C 0.1121(5) 0.8792(4) 0.6051(3) 0.0539 1.0000 Uani . U . . .
Cl502 Cl 0.12430(13) 0.82738(11) 0.55016(8) 0.0669 1.0000 Uani . U . . .
Cl503 Cl 0.01705(13) 0.91469(12) 0.59678(9) 0.0762 1.0000 Uani . U . . .
Cl504 Cl 0.10841(16) 0.82226(12) 0.64896(9) 0.0796 1.0000 Uani . U . . .
C505 C 0.7299(5) 1.0229(5) 0.6435(3) 0.0692 0.553(14) Uani D U P . 3
Cl506 Cl 0.8138(6) 1.0041(4) 0.6130(4) 0.1560 0.553(14) Uani D U P . 3
Cl507 Cl 0.6310(6) 1.0124(10) 0.6005(3) 0.1919 0.553(14) Uani D U P . 3
Cl508 Cl 0.7095(7) 0.9576(6) 0.6820(4) 0.1978 0.553(14) Uani D U P . 3
C509 C 0.7804(8) 1.0579(6) 0.8958(4) 0.0643 0.778(8) Uani . U P 1 1
Cl510 Cl 0.7550(4) 1.0671(2) 0.83468(16) 0.1333 0.778(8) Uani . U P 1 1
Cl511 Cl 0.6883(2) 1.01027(18) 0.91384(16) 0.0890 0.778(8) Uani . U P 1 1
Cl512 Cl 0.8646(2) 1.0081(3) 0.90208(14) 0.0763 0.778(8) Uani . U P 1 1
C513 C 0.6023(5) 0.8857(4) 1.0899(3) 0.0626 1.0000 Uani . U . . .
Cl514 Cl 0.61871(14) 0.83057(12) 1.03769(8) 0.0741 1.0000 Uani . U . . .
C514 C -0.2659(4) 0.7093(3) 0.9424(2) 0.0379 1.0000 Uani . . . . .
Cl515 Cl 0.50264(15) 0.91453(15) 1.07830(12) 0.1026 1.0000 Uani . U . . .
Cl516 Cl 0.60194(16) 0.83485(13) 1.13707(9) 0.0817 1.0000 Uani . U . . .
C517 C 0.6952(4) 0.9751(3) 0.6206(2) 0.1261 0.447(14) Uani D U P . 4
Cl518 Cl 0.6352(4) 1.0412(3) 0.6055(2) 0.0683 0.447(14) Uani D U P . 4
Cl519 Cl 0.8040(4) 1.0041(3) 0.6108(2) 0.1096 0.447(14) Uani D U P . 4
Cl520 Cl 0.6985(4) 0.9701(3) 0.6825(2) 0.1605 0.447(14) Uani D U P . 4
C521 C 0.817(5) 1.069(4) 0.866(3) 0.1354 0.222(8) Uani . U P 1 2
Cl522 Cl 0.7874(9) 1.0440(8) 0.8037(7) 0.1150 0.222(8) Uani . U P 1 2
Cl523 Cl 0.7095(14) 1.0423(11) 0.8867(8) 0.1444 0.222(8) Uani . U P 1 2
Cl524 Cl 0.8864(16) 1.0155(14) 0.8863(9) 0.1391 0.222(8) Uani . U P 1 2
C635 C -0.3232(3) 0.4617(2) 1.12441(11) 0.0504 0.351(11) Uani D U P . 2
O636 O -0.3755(5) 0.4361(2) 1.07418(12) 0.0496 0.351(11) Uani D U P . 2
C637 C -0.4686(5) 0.3926(2) 1.05666(12) 0.0492 0.351(11) Uani D U P . 2
C638 C -0.4890(5) 0.3813(2) 1.00701(12) 0.0490 0.351(11) Uani D U P . 2
H21 H 0.7582 0.4921 0.4524 0.0604 1.0000 Uiso R . . . .
H22 H 0.7631 0.5502 0.4993 0.0604 1.0000 Uiso R . . . .
H23 H 0.6771 0.5254 0.4585 0.0598 1.0000 Uiso R . . . .
H41 H 0.5701 0.4664 0.4944 0.0392 1.0000 Uiso R . . . .
H61 H 0.6080 0.2979 0.5643 0.0420 1.0000 Uiso R . . . .
H81 H 0.7997 0.4131 0.5090 0.0412 1.0000 Uiso R . . . .
H121 H 0.3371 0.2578 0.5741 0.0535 1.0000 Uiso R . . . .
H122 H 0.3213 0.3286 0.5526 0.0541 1.0000 Uiso R . . . .
H131 H 0.4155 0.3398 0.6491 0.0569 1.0000 Uiso R . . . .
H132 H 0.3110 0.3336 0.6371 0.0567 1.0000 Uiso R . . . .
H161 H 0.4066 0.5660 0.6399 0.0546 1.0000 Uiso R . . . .
H171 H 0.4329 0.6526 0.7108 0.0558 1.0000 Uiso R . . . .
H191 H 0.4346 0.4884 0.7875 0.0623 1.0000 Uiso R . . . .
H201 H 0.4024 0.3998 0.7159 0.0643 1.0000 Uiso R . . . .
H221 H 0.4963 0.7208 0.7816 0.0583 1.0000 Uiso R . . . .
H222 H 0.3931 0.7021 0.7885 0.0578 1.0000 Uiso R . . . .
H232 H 0.5014 0.7955 0.8543 0.0650 1.0000 Uiso R . . . .
H231 H 0.5281 0.7224 0.8708 0.0649 1.0000 Uiso R . . . .
H252 H 0.4797 0.7656 0.9407 0.0730 1.0000 Uiso R . . . .
H251 H 0.4426 0.8309 0.9202 0.0728 1.0000 Uiso R . . . .
H261 H 0.3233 0.7005 0.9428 0.0805 1.0000 Uiso R . . . .
H301 H 0.8780 0.2260 0.5875 0.0669 1.0000 Uiso R . . . .
H302 H 0.7958 0.1612 0.5898 0.0668 1.0000 Uiso R . . . .
H311 H 0.8953 0.2028 0.6662 0.0669 1.0000 Uiso R . . . .
H312 H 0.8727 0.2822 0.6692 0.0670 1.0000 Uiso R . . . .
H341 H 0.8980 0.2777 0.7483 0.0650 1.0000 Uiso R . . . .
H351 H 0.8832 0.3030 0.8286 0.0697 1.0000 Uiso R . . . .
H371 H 0.6295 0.1882 0.7912 0.0655 1.0000 Uiso R . . . .
H381 H 0.6433 0.1625 0.7114 0.0603 1.0000 Uiso R . . . .
H401 H 0.6521 0.1840 0.8710 0.0801 1.0000 Uiso R . . . .
H402 H 0.6277 0.2619 0.8661 0.0800 1.0000 Uiso R . . . .
H411 H 0.7214 0.3089 0.9479 0.0882 1.0000 Uiso R . . . .
H412 H 0.6306 0.2503 0.9470 0.0889 1.0000 Uiso R . . . .
H431 H 0.8043 0.1987 1.0157 0.1111 1.0000 Uiso R . . . .
H432 H 0.7750 0.2760 1.0119 0.1110 1.0000 Uiso R . . . .
H441 H 0.6527 0.1459 1.0239 0.0879 1.0000 Uiso R . . . .
H1021 H 0.1018 -0.0792 0.7437 0.1479 1.0000 Uiso R . . . .
H1031 H -0.0338 -0.0762 0.7880 0.1710 1.0000 Uiso R . . . .
H1041 H 0.0261 0.0275 0.8633 0.1580 1.0000 Uiso R . . . .
H1051 H 0.1896 0.0801 0.8683 0.1334 1.0000 Uiso R . . . .
H1061 H 0.2317 0.0188 0.7947 0.0984 1.0000 Uiso R . . . .
H1071 H 0.0250 0.0432 0.6783 0.0712 1.0000 Uiso R . . . .
H1081 H -0.0920 0.0570 0.7296 0.0762 1.0000 Uiso R . . . .
H1091 H -0.0180 0.1563 0.8060 0.0660 1.0000 Uiso R . . . .
H1101 H 0.1484 0.1999 0.8045 0.0552 1.0000 Uiso R . . . .
H1131 H 0.2743 0.2190 0.7752 0.0456 1.0000 Uiso R . . . .
H1151 H 0.4132 0.1820 0.6700 0.0439 1.0000 Uiso R . . . .
H1171 H 0.1629 0.0613 0.6557 0.0436 1.0000 Uiso R . . . .
H1211 H 0.6026 0.3366 0.7978 0.0462 1.0000 Uiso R . . . .
H1212 H 0.5564 0.3958 0.7781 0.0458 1.0000 Uiso R . . . .
H1222 H 0.7031 0.4041 0.7622 0.0438 1.0000 Uiso R . . . .
H1221 H 0.6640 0.3269 0.7253 0.0440 1.0000 Uiso R . . . .
H1251 H 0.5928 0.4988 0.6470 0.0432 1.0000 Uiso R . . . .
H1261 H 0.6879 0.5589 0.6033 0.0422 1.0000 Uiso R . . . .
H1281 H 0.8740 0.4539 0.6553 0.0411 1.0000 Uiso R . . . .
H1291 H 0.7767 0.3944 0.6986 0.0410 1.0000 Uiso R . . . .
H1311 H 0.9634 0.5520 0.6355 0.0461 1.0000 Uiso R . . . .
H1312 H 0.9296 0.4887 0.5880 0.0455 1.0000 Uiso R . . . .
H1321 H 0.9856 0.6448 0.5898 0.0471 1.0000 Uiso R . . . .
H1322 H 1.0404 0.5848 0.5754 0.0468 1.0000 Uiso R . . . .
H1342 H 1.0127 0.6712 0.5134 0.0538 1.0000 Uiso R . . . .
H1341 H 1.0350 0.5954 0.4919 0.0542 1.0000 Uiso R . . . .
H1351 H 0.9637 0.6526 0.4309 0.0529 1.0000 Uiso R . . . .
H1352 H 0.8774 0.6377 0.4533 0.0532 1.0000 Uiso R . . . .
H1371 H 0.8564 0.5710 0.3587 0.0485 1.0000 Uiso R . . . .
H1372 H 0.7833 0.5484 0.3904 0.0479 1.0000 Uiso R . . . .
H1382 H 0.8688 0.4464 0.3444 0.0490 1.0000 Uiso R . . . .
H1381 H 0.7701 0.4538 0.3223 0.0491 1.0000 Uiso R . . . .
H1402 H 0.8192 0.3236 0.3566 0.0495 1.0000 Uiso R . . . .
H1401 H 0.7228 0.3257 0.3298 0.0493 1.0000 Uiso R . . . .
H1411 H 0.7612 0.3013 0.4265 0.0468 1.0000 Uiso R . . . .
H1412 H 0.7243 0.2341 0.3820 0.0470 1.0000 Uiso R . . . .
H1441 H 0.4800 0.2914 0.3996 0.0533 1.0000 Uiso R . . . .
H1451 H 0.3895 0.2289 0.4442 0.0486 1.0000 Uiso R . . . .
H1471 H 0.5833 0.1300 0.4925 0.0454 1.0000 Uiso R . . . .
H1481 H 0.6753 0.1973 0.4481 0.0447 1.0000 Uiso R . . . .
H1502 H 0.4968 0.1015 0.5471 0.0490 1.0000 Uiso R . . . .
H1501 H 0.4563 0.0449 0.4976 0.0489 1.0000 Uiso R . . . .
H1511 H 0.3776 -0.0018 0.5512 0.0542 1.0000 Uiso R . . . .
H1512 H 0.3117 0.0334 0.5186 0.0540 1.0000 Uiso R . . . .
H2021 H -0.1813 0.4751 1.0332 0.0676 1.0000 Uiso R . . . .
H2023 H -0.2408 0.5252 1.0513 0.0671 1.0000 Uiso R . . . .
H2022 H -0.2777 0.4662 1.0036 0.0669 1.0000 Uiso R . . . .
H2041 H -0.2939 0.5996 0.9889 0.0422 1.0000 Uiso R . . . .
H2061 H -0.1040 0.6955 0.9250 0.0413 1.0000 Uiso R . . . .
H2081 H -0.0755 0.5271 0.9939 0.0393 1.0000 Uiso R . . . .
H2121 H -0.2515 0.8637 0.9286 0.0612 1.0000 Uiso R . . . .
H2122 H -0.3407 0.8005 0.9028 0.0608 1.0000 Uiso R . . . .
H2132 H -0.2905 0.8770 0.8465 0.0594 1.0000 Uiso R . . . .
H2131 H -0.2027 0.8449 0.8515 0.0589 1.0000 Uiso R . . . .
H2161 H -0.2058 0.8588 0.7785 0.0650 1.0000 Uiso R . . . .
H2171 H -0.1842 0.8342 0.6979 0.0739 1.0000 Uiso R . . . .
H2191 H -0.3752 0.6459 0.6708 0.0650 1.0000 Uiso R . . . .
H2201 H -0.3939 0.6673 0.7509 0.0604 1.0000 Uiso R . . . .
H2221 H -0.2130 0.8095 0.6111 0.0839 1.0000 Uiso R . . . .
H2222 H -0.1445 0.7657 0.6318 0.0834 1.0000 Uiso R . . . .
H2232 H -0.2724 0.7102 0.5435 0.0871 1.0000 Uiso R . . . .
H2231 H -0.1903 0.6734 0.5621 0.0870 1.0000 Uiso R . . . .
H2251 H -0.1874 0.8604 0.5480 0.0761 1.0000 Uiso R . . . .
H2252 H -0.2589 0.8030 0.5052 0.0757 1.0000 Uiso R . . . .
H2261 H -0.1636 0.8892 0.4689 0.0669 1.0000 Uiso R . . . .
H2301 H 0.4760 0.9634 0.6464 0.0972 1.0000 Uiso R . . . .
H2311 H 0.3196 0.9068 0.6461 0.1072 1.0000 Uiso R . . . .
H2331 H 0.5348 0.8340 0.7027 0.0649 1.0000 Uiso R . . . .
H2341 H 0.6064 0.9320 0.7797 0.0692 1.0000 Uiso R . . . .
H2351 H 0.4865 0.9418 0.8305 0.0626 1.0000 Uiso R . . . .
H2381 H 0.0483 0.5480 0.7542 0.0661 1.0000 Uiso R . . . .
H2401 H 0.0959 0.8050 0.8336 0.0452 1.0000 Uiso R . . . .
H2441 H -0.1037 0.6770 0.7009 0.0458 1.0000 Uiso R . . . .
H2442 H -0.0595 0.6118 0.7140 0.0460 1.0000 Uiso R . . . .
H3021 H 0.2791 0.9655 0.7191 0.1052 1.0000 Uiso R . . . .
H3031 H 0.0563 0.6213 0.8235 0.0620 1.0000 Uiso R . . . .
H3032 H 0.1585 0.6226 0.8305 0.0621 1.0000 Uiso R . . . .
H3041 H 0.1597 0.6322 0.9163 0.0601 1.0000 Uiso R . . . .
H3042 H 0.1503 0.7058 0.8954 0.0599 1.0000 Uiso R . . . .
H3051 H 0.5448 1.0619 0.7218 0.1141 1.0000 Uiso R . . . .
H3061 H 0.4150 1.0672 0.7714 0.1580 1.0000 Uiso R . . . .
H3071 H 0.3702 0.7848 0.7042 0.0527 1.0000 Uiso R . . . .
H3091 H 0.0980 0.4004 0.8395 0.0570 1.0000 Uiso R . . . .
H3101 H 0.0861 0.3119 0.7712 0.0588 1.0000 Uiso R . . . .
H3121 H 0.0336 0.4584 0.6863 0.0680 1.0000 Uiso R . . . .
H3131 H 0.3525 0.9170 0.8549 0.0489 1.0000 Uiso R . . . .
H3141 H 0.1510 0.2061 0.6370 0.0727 1.0000 Uiso R . . . .
H3142 H 0.1320 0.2774 0.6155 0.0728 1.0000 Uiso R . . . .
H3151 H 0.1586 0.2916 0.7047 0.0742 1.0000 Uiso R . . . .
H3152 H 0.0642 0.2326 0.6970 0.0738 1.0000 Uiso R . . . .
H3171 H 0.2391 0.7626 0.7327 0.0456 1.0000 Uiso R . . . .
H3211 H 0.1854 0.9613 0.9820 0.0577 1.0000 Uiso R . . . .
H3212 H 0.1241 0.9952 0.9454 0.0581 1.0000 Uiso R . . . .
H3222 H 0.0406 0.9543 0.9995 0.0588 1.0000 Uiso R . . . .
H3221 H 0.0003 0.8956 0.9498 0.0586 1.0000 Uiso R . . . .
H3251 H 0.0965 0.7615 1.0493 0.0467 1.0000 Uiso R . . . .
H3261 H 0.0004 0.6967 1.0912 0.0497 1.0000 Uiso R . . . .
H3281 H -0.1833 0.8078 1.0499 0.0460 1.0000 Uiso R . . . .
H3291 H -0.0872 0.8724 1.0067 0.0489 1.0000 Uiso R . . . .
H3311 H -0.2349 0.7660 1.1141 0.0528 1.0000 Uiso R . . . .
H3312 H -0.2742 0.7014 1.0687 0.0534 1.0000 Uiso R . . . .
H3321 H -0.2383 0.6754 1.1660 0.0580 1.0000 Uiso R . . . .
H3322 H -0.3353 0.6737 1.1384 0.0579 1.0000 Uiso R . . . .
H3351 H -0.3616 0.4303 1.1409 0.0760 0.649(11) Uiso R . P . 1
H3352 H -0.2626 0.4574 1.1345 0.0758 0.649(11) Uiso R . P . 1
H3371 H -0.4776 0.3913 1.0777 0.0548 0.649(11) Uiso R . P . 1
H3372 H -0.4551 0.4688 1.0623 0.0550 0.649(11) Uiso R . P . 1
H3381 H -0.5321 0.3825 0.9882 0.0569 0.649(11) Uiso R . P . 1
H3382 H -0.4572 0.3375 0.9951 0.0569 0.649(11) Uiso R . P . 1
H3401 H -0.5327 0.3979 0.9186 0.0504 1.0000 Uiso R . . . .
H3402 H -0.4635 0.3473 0.9146 0.0500 1.0000 Uiso R . . . .
H3411 H -0.4226 0.5009 0.9094 0.0504 1.0000 Uiso R . . . .
H3412 H -0.4552 0.4376 0.8616 0.0497 1.0000 Uiso R . . . .
H3441 H -0.1873 0.4283 0.8838 0.0424 1.0000 Uiso R . . . .
H3451 H -0.0943 0.4882 0.8380 0.0453 1.0000 Uiso R . . . .
H3471 H -0.2730 0.6074 0.8021 0.0437 1.0000 Uiso R . . . .
H3481 H -0.3662 0.5448 0.8467 0.0428 1.0000 Uiso R . . . .
H3501 H -0.1620 0.6746 0.7736 0.0443 1.0000 Uiso R . . . .
H3502 H -0.2052 0.6012 0.7337 0.0455 1.0000 Uiso R . . . .
H3511 H 0.0657 0.2147 0.5209 0.0800 1.0000 Uiso R . . . .
H3531 H 0.0584 0.1033 0.5799 0.0859 1.0000 Uiso R . . . .
H3532 H -0.0318 0.1149 0.5502 0.0859 1.0000 Uiso R . . . .
H5011 H 0.1642 0.9206 0.6163 0.0637 1.0000 Uiso R . . . .
H5051 H 0.7483 1.0733 0.6628 0.0909 0.553(14) Uiso R . P . 3
H5091 H 0.8026 1.1081 0.9162 0.0750 0.778(8) Uiso R . P 1 1
H5131 H 0.6523 0.9295 1.1005 0.0760 1.0000 Uiso R . . . .
H5171 H 0.6655 0.9261 0.6008 0.1450 0.447(14) Uiso R . P . 4
H5211 H 0.8462 1.1221 0.8782 0.2160 0.222(8) Uiso R . P 1 2
H6352 H -0.3413 0.4255 1.1446 0.0759 0.351(11) Uiso R . P . 2
H6351 H -0.2685 0.4546 1.1153 0.0760 0.351(11) Uiso R . P . 2
H6382 H -0.5430 0.3981 1.0082 0.0571 0.351(11) Uiso R . P . 2
H6381 H -0.5049 0.3287 0.9918 0.0571 0.351(11) Uiso R . P . 2
H3201 H 0.0987 0.8669 0.8987 0.0499 1.0000 Uiso R . . . .
H291 H 0.7147 0.2570 0.5969 0.0528 1.0000 Uiso R . . . .
H2111 H -0.1965 0.7499 0.8996 0.0528 1.0000 Uiso R . . . .
H1521 H 0.4027 0.1292 0.6011 0.0436 1.0000 Uiso R . . . .
H2291 H 0.0017 0.6751 0.8998 0.0552 1.0000 Uiso R . . . .
H111 H 0.4869 0.3024 0.5786 0.0490 1.0000 Uiso R . . . .
H1201 H 0.5092 0.2680 0.7129 0.0420 1.0000 Uiso R . . . .
H3521 H -0.0067 0.7345 0.7844 0.0439 1.0000 Uiso R . . . .
H3341 H -0.2916 0.5514 1.1728 0.0591 1.0000 Uiso R . . . .
H3342 H -0.3862 0.5421 1.1419 0.0591 1.0000 Uiso R . . . .
H6371 H -0.5242 0.3939 1.0653 0.0614 0.351(11) Uiso R . P . 2
H6372 H -0.4530 0.3479 1.0631 0.0614 0.351(11) Uiso R . P . 2

loop_
_atom_site_aniso_label
_atom_site_aniso_U_11
_atom_site_aniso_U_22
_atom_site_aniso_U_33
_atom_site_aniso_U_23
_atom_site_aniso_U_13
_atom_site_aniso_U_12
Cl1 0.0351(7) 0.0445(8) 0.0383(7) 0.0092(6) 0.0126(6) 0.0058(6)
C2 0.033(3) 0.043(3) 0.044(3) 0.019(3) 0.017(3) 0.009(3)
N3 0.024(2) 0.033(2) 0.031(2) 0.0076(19) 0.0124(18) 0.0045(18)
C4 0.028(3) 0.035(3) 0.031(3) 0.006(2) 0.012(2) 0.011(2)
C5 0.025(3) 0.034(3) 0.031(3) 0.003(2) 0.010(2) 0.005(2)
C6 0.027(3) 0.032(3) 0.038(3) 0.007(2) 0.011(2) 0.006(2)
C7 0.029(3) 0.032(3) 0.034(3) 0.003(2) 0.009(2) 0.007(2)
C8 0.025(3) 0.038(3) 0.033(3) 0.006(2) 0.008(2) 0.009(2)
C9 0.027(3) 0.037(3) 0.042(3) 0.006(3) 0.014(2) 0.005(2)
O10 0.032(2) 0.048(2) 0.065(3) 0.027(2) 0.018(2) 0.0181(19)
N11 0.028(2) 0.043(3) 0.052(3) 0.017(2) 0.018(2) 0.011(2)
C12 0.028(3) 0.048(4) 0.056(4) 0.015(3) 0.018(3) 0.006(3)
C13 0.040(3) 0.056(4) 0.055(4) 0.023(3) 0.023(3) 0.019(3)
O14 0.055(3) 0.050(3) 0.047(3) 0.023(2) 0.021(2) 0.024(2)
C15 0.034(3) 0.054(4) 0.054(4) 0.027(3) 0.016(3) 0.022(3)
C16 0.035(3) 0.056(4) 0.042(3) 0.019(3) 0.008(3) 0.013(3)
C17 0.038(3) 0.049(4) 0.050(4) 0.028(3) 0.011(3) 0.010(3)
C18 0.046(4) 0.050(4) 0.042(3) 0.015(3) 0.016(3) 0.015(3)
C19 0.062(4) 0.064(4) 0.045(4) 0.031(3) 0.026(3) 0.026(4)
C20 0.071(5) 0.054(4) 0.047(4) 0.023(3) 0.030(3) 0.029(4)
O21 0.066(3) 0.052(3) 0.047(3) 0.020(2) 0.016(2) 0.015(2)
C22 0.059(4) 0.049(4) 0.045(4) 0.012(3) 0.016(3) 0.018(3)
C23 0.058(4) 0.053(4) 0.055(4) 0.015(3) 0.022(3) 0.014(3)
O24 0.057(3) 0.064(3) 0.045(3) 0.007(2) 0.022(2) 0.020(2)
C25 0.062(5) 0.082(6) 0.046(4) 0.003(4) 0.015(4) 0.019(4)
C26 0.057(5) 0.093(6) 0.056(5) 0.018(4) 0.016(4) 0.019(4)
C27 0.035(3) 0.040(3) 0.051(4) 0.014(3) 0.018(3) 0.019(3)
O28 0.050(3) 0.085(4) 0.099(4) 0.056(3) 0.046(3) 0.038(3)
N29 0.038(3) 0.048(3) 0.051(3) 0.019(2) 0.018(2) 0.021(2)
C30 0.058(4) 0.060(4) 0.061(4) 0.028(4) 0.026(3) 0.033(4)
C31 0.049(4) 0.060(4) 0.061(4) 0.025(4) 0.022(3) 0.023(3)
O32 0.052(3) 0.060(3) 0.053(3) 0.018(2) 0.020(2) 0.012(2)
C33 0.045(4) 0.046(4) 0.055(4) 0.019(3) 0.018(3) 0.021(3)
C34 0.037(3) 0.068(5) 0.061(4) 0.024(4) 0.016(3) 0.016(3)
C35 0.039(4) 0.072(5) 0.056(4) 0.016(4) 0.012(3) 0.008(3)
C36 0.058(4) 0.050(4) 0.053(4) 0.021(3) 0.025(3) 0.019(3)
C37 0.050(4) 0.044(4) 0.069(5) 0.020(3) 0.027(4) 0.011(3)
C38 0.048(4) 0.046(4) 0.058(4) 0.013(3) 0.021(3) 0.006(3)
O39 0.070(3) 0.073(4) 0.061(3) 0.021(3) 0.029(3) 0.017(3)
C40 0.069(5) 0.089(6) 0.069(5) 0.042(5) 0.039(4) 0.042(5)
C41 0.082(6) 0.104(7) 0.071(5) 0.045(5) 0.035(5) 0.054(5)
O42 0.082(4) 0.104(5) 0.056(3) 0.025(3) 0.023(3) 0.041(3)
C43 0.108(7) 0.132(9) 0.052(5) 0.018(5) 0.038(5) 0.073(7)
C44 0.090(6) 0.096(6) 0.046(4) 0.023(4) 0.024(4) 0.045(5)
Fe101 0.0489(6) 0.0523(7) 0.0935(9) 0.0395(6) 0.0405(6) 0.0172(5)
C102 0.145(7) 0.076(6) 0.162(9) 0.056(6) 0.049(6) 0.046(6)
C103 0.129(5) 0.082(5) 0.165(8) 0.086(5) 0.049(5) 0.017(5)
C104 0.115(7) 0.108(7) 0.143(8) 0.086(5) 0.056(6) 0.039(5)
C105 0.091(7) 0.134(9) 0.127(9) 0.080(7) 0.030(5) 0.049(5)
C106 0.115(5) 0.093(7) 0.143(10) 0.084(7) 0.076(7) 0.080(5)
C107 0.033(3) 0.063(4) 0.061(4) 0.001(4) 0.012(3) 0.001(3)
C108 0.039(4) 0.074(5) 0.068(5) 0.014(4) 0.019(3) 0.011(3)
C109 0.044(4) 0.056(4) 0.067(5) 0.025(4) 0.028(3) 0.017(3)
C110 0.047(4) 0.041(3) 0.053(4) 0.014(3) 0.024(3) 0.009(3)
C111 0.038(3) 0.036(3) 0.050(4) 0.015(3) 0.018(3) 0.011(3)
C112 0.035(3) 0.031(3) 0.043(3) 0.011(2) 0.018(3) 0.009(2)
C113 0.040(3) 0.034(3) 0.038(3) 0.009(2) 0.016(3) 0.006(2)
C114 0.031(3) 0.031(3) 0.032(3) 0.007(2) 0.013(2) 0.003(2)
C115 0.036(3) 0.026(3) 0.040(3) 0.012(2) 0.016(2) 0.006(2)
C116 0.038(3) 0.029(3) 0.033(3) 0.008(2) 0.011(2) 0.005(2)
C117 0.031(3) 0.025(3) 0.047(3) 0.011(2) 0.012(2) 0.006(2)
C118 0.036(3) 0.034(3) 0.037(3) 0.010(2) 0.017(2) 0.005(2)
O119 0.050(3) 0.057(3) 0.044(3) -0.008(2) 0.027(2) -0.009(2)
N120 0.029(2) 0.032(2) 0.032(2) 0.0044(19) 0.0116(19) 0.0038(19)
C121 0.033(3) 0.038(3) 0.031(3) 0.005(2) 0.012(2) 0.004(2)
C122 0.034(3) 0.036(3) 0.033(3) 0.006(2) 0.009(2) 0.003(2)
O123 0.0283(19) 0.037(2) 0.038(2) 0.0108(17) 0.0118(16) 0.0030(16)
C124 0.026(3) 0.029(3) 0.031(3) 0.002(2) 0.009(2) 0.001(2)
C125 0.030(3) 0.036(3) 0.037(3) 0.006(2) 0.008(2) 0.011(2)
C126 0.031(3) 0.034(3) 0.035(3) 0.004(2) 0.007(2) 0.011(2)
C127 0.030(3) 0.032(3) 0.033(3) 0.006(2) 0.013(2) 0.005(2)
C128 0.025(3) 0.039(3) 0.036(3) 0.010(2) 0.010(2) 0.009(2)
C129 0.031(3) 0.033(3) 0.040(3) 0.012(2) 0.012(2) 0.008(2)
O130 0.0290(19) 0.039(2) 0.041(2) 0.0158(17) 0.0159(17) 0.0102(16)
C131 0.030(3) 0.046(3) 0.040(3) 0.015(3) 0.015(2) 0.013(3)
C132 0.029(3) 0.046(3) 0.033(3) 0.009(3) 0.008(2) 0.000(2)
O133 0.031(2) 0.041(2) 0.033(2) 0.0115(17) 0.0106(16) -0.0004(17)
C134 0.038(3) 0.041(3) 0.039(3) 0.011(3) 0.019(3) -0.004(3)
C135 0.045(3) 0.034(3) 0.047(4) 0.015(3) 0.018(3) 0.004(3)
O136 0.034(2) 0.039(2) 0.039(2) 0.0081(18) 0.0085(17) 0.0094(17)
C137 0.037(3) 0.047(3) 0.037(3) 0.014(3) 0.015(3) 0.007(3)
C138 0.034(3) 0.047(3) 0.034(3) 0.012(3) 0.016(2) 0.004(3)
O139 0.042(2) 0.037(2) 0.033(2) 0.0050(17) 0.0180(18) 0.0036(17)
C140 0.042(3) 0.038(3) 0.038(3) -0.001(3) 0.019(3) 0.004(3)
C141 0.036(3) 0.036(3) 0.041(3) 0.007(3) 0.013(3) 0.011(2)
O142 0.037(2) 0.046(2) 0.045(2) 0.0175(19) 0.0207(18) 0.0103(18)
C143 0.037(3) 0.034(3) 0.038(3) 0.008(2) 0.015(2) 0.009(2)
C144 0.039(3) 0.041(3) 0.046(3) 0.017(3) 0.015(3) 0.012(3)
C145 0.033(3) 0.041(3) 0.044(3) 0.012(3) 0.012(3) 0.014(3)
C146 0.033(3) 0.033(3) 0.035(3) 0.006(2) 0.011(2) 0.006(2)
C147 0.039(3) 0.031(3) 0.036(3) 0.006(2) 0.010(2) 0.010(2)
C148 0.034(3) 0.038(3) 0.037(3) 0.009(2) 0.013(2) 0.014(2)
O149 0.042(2) 0.041(2) 0.046(2) 0.0171(19) 0.0259(19) 0.0152(18)
C150 0.050(4) 0.038(3) 0.042(3) 0.012(3) 0.019(3) 0.017(3)
C151 0.058(4) 0.030(3) 0.039(3) 0.006(2) 0.020(3) 0.010(3)
N152 0.041(3) 0.029(2) 0.033(2) 0.0043(19) 0.013(2) 0.006(2)
C153 0.044(3) 0.033(3) 0.032(3) 0.009(2) 0.017(3) 0.007(3)
O154 0.050(3) 0.040(2) 0.041(2) 0.0002(19) 0.013(2) -0.010(2)
Cl155 0.0416(8) 0.0440(8) 0.0456(8) 0.0153(6) 0.0219(6) 0.0137(6)
C202 0.035(3) 0.050(4) 0.045(3) 0.022(3) 0.018(3) 0.007(3)
N203 0.027(2) 0.033(2) 0.030(2) 0.0056(19) 0.0096(18) 0.0023(19)
C204 0.029(3) 0.039(3) 0.030(3) 0.002(2) 0.009(2) 0.006(2)
C205 0.027(3) 0.034(3) 0.030(3) 0.003(2) 0.006(2) 0.012(2)
C206 0.029(3) 0.029(3) 0.038(3) 0.007(2) 0.010(2) 0.008(2)
C207 0.026(3) 0.033(3) 0.037(3) 0.008(2) 0.010(2) 0.007(2)
C208 0.025(3) 0.031(3) 0.040(3) 0.010(2) 0.011(2) 0.009(2)
O210 0.044(3) 0.070(3) 0.064(3) 0.027(2) 0.027(2) 0.032(2)
N211 0.050(3) 0.051(3) 0.037(3) 0.018(2) 0.017(2) 0.028(3)
C212 0.061(4) 0.059(4) 0.041(4) 0.014(3) 0.015(3) 0.031(3)
C213 0.053(4) 0.051(4) 0.048(4) 0.014(3) 0.008(3) 0.017(3)
O214 0.067(3) 0.051(3) 0.038(2) 0.008(2) 0.008(2) 0.019(2)
C215 0.046(4) 0.047(4) 0.038(3) 0.008(3) 0.005(3) 0.020(3)
C216 0.068(5) 0.050(4) 0.037(4) 0.002(3) 0.009(3) 0.005(3)
C217 0.079(5) 0.061(5) 0.047(4) 0.016(4) 0.020(4) 0.017(4)
C218 0.057(4) 0.065(5) 0.036(3) 0.001(3) 0.007(3) 0.031(4)
C219 0.046(4) 0.061(4) 0.047(4) -0.001(3) 0.005(3) 0.018(3)
C220 0.037(3) 0.055(4) 0.047(4) 0.004(3) 0.006(3) 0.016(3)
O221 0.079(4) 0.074(4) 0.044(3) 0.002(2) 0.020(3) 0.022(3)
C222 0.106(7) 0.073(5) 0.041(4) 0.018(4) 0.023(4) 0.025(5)
C223 0.113(7) 0.078(6) 0.053(5) 0.023(4) 0.044(5) 0.049(5)
O224 0.113(5) 0.075(4) 0.067(4) 0.019(3) 0.037(3) 0.037(4)
C225 0.080(6) 0.066(5) 0.048(4) 0.004(4) 0.011(4) 0.027(4)
C226 0.065(5) 0.064(5) 0.038(4) 0.011(3) 0.004(3) 0.029(4)
C227 0.037(3) 0.038(3) 0.051(4) 0.016(3) 0.021(3) 0.012(3)
O228 0.040(2) 0.063(3) 0.078(3) 0.044(3) 0.029(2) 0.026(2)
N229 0.035(3) 0.046(3) 0.064(3) 0.028(3) 0.025(2) 0.018(2)
C230 0.082(7) 0.090(7) 0.097(7) 0.060(6) 0.033(6) 0.029(5)
C231 0.084(7) 0.087(7) 0.108(8) 0.038(6) 0.014(6) 0.038(6)
O232 0.055(3) 0.049(3) 0.072(3) 0.035(2) 0.034(2) 0.027(2)
C233 0.038(3) 0.053(4) 0.064(4) 0.020(3) 0.023(3) 0.017(3)
C234 0.031(3) 0.073(5) 0.066(5) 0.026(4) 0.014(3) 0.006(3)
C235 0.040(4) 0.062(4) 0.044(4) 0.008(3) 0.007(3) 0.007(3)
C236 0.033(3) 0.036(3) 0.048(4) 0.011(3) 0.011(3) 0.005(2)
C237 0.036(3) 0.032(3) 0.042(3) 0.014(2) 0.015(3) 0.007(2)
C238 0.060(4) 0.059(4) 0.077(5) 0.044(4) 0.041(4) 0.041(4)
O239 0.050(3) 0.058(3) 0.054(3) 0.027(2) 0.011(2) 0.023(2)
C240 0.039(3) 0.032(3) 0.037(3) 0.011(2) 0.017(2) 0.007(2)
C241 0.043(3) 0.031(3) 0.033(3) 0.009(2) 0.013(2) 0.008(2)
O242 0.064(3) 0.085(4) 0.056(3) 0.015(3) 0.020(3) 0.028(3)
C243 0.032(3) 0.034(3) 0.036(3) 0.009(2) 0.013(2) 0.006(2)
C244 0.033(3) 0.038(3) 0.032(3) 0.002(2) 0.010(2) 0.005(2)
Fe301 0.0345(5) 0.0412(6) 0.0610(7) 0.0198(5) 0.0177(5) 0.0076(4)
C302 0.098(8) 0.084(7) 0.141(10) 0.067(7) 0.059(7) 0.063(6)
C303 0.055(4) 0.054(4) 0.078(5) 0.036(4) 0.041(4) 0.032(3)
C304 0.040(3) 0.041(3) 0.077(5) 0.029(3) 0.029(3) 0.018(3)
C305 0.099(7) 0.051(5) 0.118(9) 0.046(6) 0.012(7) -0.003(5)
C306 0.265(17) 0.064(6) 0.082(7) 0.032(6) 0.061(10) 0.105(9)
C307 0.044(3) 0.037(3) 0.050(4) 0.010(3) 0.017(3) 0.009(3)
C308 0.043(4) 0.053(4) 0.070(5) 0.036(4) 0.033(3) 0.027(3)
C309 0.038(3) 0.053(4) 0.059(4) 0.032(3) 0.016(3) 0.018(3)
C310 0.044(4) 0.049(4) 0.057(4) 0.030(3) 0.008(3) 0.017(3)
C311 0.030(3) 0.055(4) 0.060(4) 0.029(3) 0.020(3) 0.019(3)
C312 0.055(4) 0.070(5) 0.064(4) 0.042(4) 0.036(4) 0.041(4)
C313 0.041(3) 0.037(3) 0.039(3) 0.009(3) 0.011(3) 0.007(3)
C314 0.049(4) 0.070(5) 0.058(4) 0.013(4) 0.010(3) 0.025(4)
C315 0.071(5) 0.067(5) 0.052(4) 0.026(4) 0.012(4) 0.036(4)
C316 0.032(3) 0.029(3) 0.034(3) 0.008(2) 0.013(2) 0.006(2)
C317 0.035(3) 0.034(3) 0.038(3) 0.006(2) 0.014(2) 0.005(2)
C318 0.051(4) 0.042(3) 0.036(3) 0.009(3) 0.014(3) 0.006(3)
O319 0.063(3) 0.057(3) 0.040(3) -0.005(2) 0.015(2) -0.012(2)
N320 0.050(3) 0.035(3) 0.035(3) 0.006(2) 0.016(2) 0.007(2)
C321 0.072(5) 0.036(3) 0.041(3) 0.008(3) 0.029(3) 0.017(3)
C322 0.071(4) 0.034(3) 0.038(3) 0.013(3) 0.024(3) 0.020(3)
O323 0.052(3) 0.036(2) 0.042(2) 0.0146(18) 0.020(2) 0.0173(19)
C324 0.043(3) 0.032(3) 0.030(3) 0.003(2) 0.011(2) 0.011(2)
C325 0.034(3) 0.036(3) 0.041(3) 0.008(3) 0.009(2) 0.014(2)
C326 0.038(3) 0.040(3) 0.039(3) 0.013(3) 0.008(3) 0.013(3)
C327 0.036(3) 0.037(3) 0.033(3) 0.007(2) 0.010(2) 0.010(2)
C328 0.035(3) 0.043(3) 0.035(3) 0.005(3) 0.008(2) 0.015(3)
C329 0.041(3) 0.034(3) 0.037(3) 0.007(2) 0.011(3) 0.015(3)
O330 0.039(2) 0.053(3) 0.047(2) 0.021(2) 0.0174(19) 0.018(2)
C331 0.038(3) 0.050(4) 0.039(3) 0.006(3) 0.014(3) 0.015(3)
C332 0.040(3) 0.062(4) 0.034(3) 0.006(3) 0.016(3) 0.014(3)
O333 0.045(2) 0.055(3) 0.037(2) 0.013(2) 0.0210(19) 0.012(2)
C334 0.041(3) 0.076(5) 0.038(3) 0.026(3) 0.019(3) 0.017(3)
C335 0.0447(18) 0.061(2) 0.0403(16) 0.0159(15) 0.0144(14) -0.0072(16)
O336 0.034(2) 0.070(3) 0.055(3) 0.011(3) 0.024(2) 0.017(3)
C337 0.029(2) 0.064(3) 0.0408(15) 0.0155(17) 0.0214(15) -0.001(2)
C338 0.0430(18) 0.0603(19) 0.0397(15) 0.0169(14) 0.0153(13) -0.0066(15)
O339 0.0410(17) 0.0591(19) 0.0384(15) 0.0160(14) 0.0151(13) -0.0047(15)
C340 0.035(3) 0.047(3) 0.033(3) 0.005(3) 0.009(2) 0.002(3)
C341 0.029(3) 0.055(4) 0.034(3) 0.012(3) 0.011(2) 0.009(3)
O342 0.031(2) 0.046(2) 0.039(2) 0.0150(18) 0.0133(17) 0.0090(17)
C343 0.028(3) 0.035(3) 0.031(3) 0.003(2) 0.008(2) 0.001(2)
C344 0.030(3) 0.033(3) 0.037(3) 0.005(2) 0.010(2) 0.006(2)
C345 0.024(3) 0.035(3) 0.043(3) 0.007(2) 0.010(2) 0.005(2)
C346 0.026(3) 0.032(3) 0.031(3) 0.003(2) 0.008(2) 0.001(2)
C347 0.033(3) 0.035(3) 0.039(3) 0.011(2) 0.013(2) 0.011(2)
C348 0.030(3) 0.041(3) 0.034(3) 0.008(2) 0.011(2) 0.007(2)
O349 0.0280(19) 0.039(2) 0.041(2) 0.0111(17) 0.0161(17) 0.0096(16)
C350 0.029(3) 0.037(3) 0.039(3) 0.010(2) 0.013(2) 0.008(2)
C351 0.089(6) 0.067(5) 0.060(5) 0.025(4) 0.023(4) 0.037(5)
N352 0.030(2) 0.036(3) 0.036(3) 0.004(2) 0.016(2) 0.005(2)
C353 0.072(5) 0.082(6) 0.059(5) 0.018(4) 0.026(4) 0.031(4)
O354 0.044(2) 0.058(3) 0.047(3) -0.008(2) 0.027(2) -0.003(2)
C501 0.049(3) 0.041(4) 0.068(3) 0.011(2) 0.007(3) 0.006(3)
Cl502 0.0633(11) 0.0587(11) 0.0736(12) 0.0042(9) 0.0099(9) 0.0127(9)
Cl503 0.0572(11) 0.0652(12) 0.0959(16) -0.0040(11) -0.0039(10) 0.0203(9)
Cl504 0.0903(15) 0.0718(13) 0.0933(15) 0.0389(12) 0.0364(13) 0.0259(11)
C505 0.075(7) 0.036(7) 0.077(9) -0.010(5) 0.000(4) -0.005(6)
Cl506 0.102(5) 0.107(7) 0.241(12) -0.033(7) 0.069(6) 0.002(5)
Cl507 0.107(5) 0.320(14) 0.109(6) -0.010(7) -0.030(5) 0.038(8)
Cl508 0.140(8) 0.158(9) 0.349(15) 0.182(10) 0.078(8) 0.041(7)
C509 0.074(5) 0.042(5) 0.063(4) -0.005(4) 0.002(5) 0.005(3)
Cl510 0.238(6) 0.082(2) 0.077(3) 0.0226(19) 0.003(3) 0.051(3)
Cl511 0.0628(17) 0.0658(19) 0.143(3) 0.0068(18) 0.0326(18) 0.0243(14)
Cl512 0.0541(17) 0.090(2) 0.076(2) -0.0089(17) 0.0140(14) 0.0125(15)
C513 0.047(3) 0.055(4) 0.084(4) 0.006(2) 0.013(4) 0.013(3)
Cl514 0.0726(13) 0.0724(13) 0.0714(13) 0.0026(10) 0.0073(10) 0.0178(10)
C514 0.037(3) 0.046(3) 0.034(3) 0.007(3) 0.008(3) 0.017(3)
Cl515 0.0571(13) 0.0888(17) 0.164(3) 0.0199(17) 0.0158(15) 0.0302(12)
Cl516 0.0861(15) 0.0845(15) 0.0861(15) 0.0189(12) 0.0353(12) 0.0297(12)
C517 0.112(12) 0.13(2) 0.172(12) 0.098(18) 0.031(17) 0.067(13)
Cl518 0.063(3) 0.069(4) 0.075(4) 0.023(3) 0.003(3) 0.022(2)
Cl519 0.135(7) 0.127(9) 0.124(8) 0.051(7) 0.070(6) 0.104(7)
Cl520 0.107(7) 0.242(15) 0.220(12) 0.195(12) 0.084(7) 0.091(9)
C521 0.129(9) 0.116(8) 0.137(10) -0.019(7) 0.044(7) -0.007(7)
Cl522 0.102(8) 0.096(8) 0.134(10) -0.003(7) 0.047(7) -0.005(6)
Cl523 0.150(10) 0.125(9) 0.142(10) -0.027(8) 0.067(8) 0.002(8)
Cl524 0.128(10) 0.126(9) 0.127(11) -0.022(8) 0.019(8) -0.012(8)
C635 0.0447(18) 0.061(2) 0.0403(16) 0.0159(15) 0.0144(14) -0.0072(16)
O636 0.0436(18) 0.061(2) 0.0399(16) 0.0168(14) 0.0151(14) -0.0072(15)
C637 0.0433(18) 0.0604(19) 0.0397(15) 0.0168(14) 0.0152(13) -0.0067(15)
C638 0.0430(18) 0.0603(19) 0.0397(15) 0.0169(14) 0.0153(13) -0.0066(15)

loop_
_atom_type_symbol
_atom_type_scat_dispersion_real
_atom_type_scat_dispersion_imag
_atom_type_scat_Cromer_Mann_a1
_atom_type_scat_Cromer_Mann_b1
_atom_type_scat_Cromer_Mann_a2
_atom_type_scat_Cromer_Mann_b2
_atom_type_scat_Cromer_Mann_a3
_atom_type_scat_Cromer_Mann_b3
_atom_type_scat_Cromer_Mann_a4
_atom_type_scat_Cromer_Mann_b4
_atom_type_scat_Cromer_Mann_c
_atom_type_scat_source
C 0.0181 0.0091 2.3100 20.8439 1.0200 10.2075 1.5886 0.5687 0.8650 51.6512 0.2156 'International Tables Vol C 4.2.6.8 and 6.1.1.4'
H 0.0000 0.0000 0.4930 10.5109 0.3229 26.1257 0.1402 3.1424 0.0408 57.7998 0.0030 'International Tables Vol C 4.2.6.8 and 6.1.1.4'
N 0.0311 0.0180 12.2126 0.0057 3.1322 9.8933 2.0125 28.9975 1.1663 0.5826 -11.5290 'International Tables Vol C 4.2.6.8 and 6.1.1.4'
O 0.0492 0.0322 3.0485 13.2771 2.2868 5.7011 1.5463 0.3239 0.8670 32.9089 0.2508 'International Tables Vol C 4.2.6.8 and 6.1.1.4'
Cl 0.3639 0.7018 11.4604 0.0104 7.1964 1.1662 6.2556 18.5194 1.6455 47.7784 -9.5574 'International Tables Vol C 4.2.6.8 and 6.1.1.4'
Fe -1.1336 3.1974 11.7695 4.7611 7.3573 0.3072 3.5222 15.3535 2.3045 76.8805 1.0369 'International Tables Vol C 4.2.6.8 and 6.1.1.4'

loop_
_geom_angle_atom_site_label_1
_geom_angle_site_symmetry_1
_geom_angle_atom_site_label_2
_geom_angle_atom_site_label_3
_geom_angle_site_symmetry_3
_geom_angle
_geom_angle_publ_flag
N3 . C2 H21 . 110.9 no
N3 . C2 H22 . 109.9 no
H21 . C2 H22 . 109.2 no
N3 . C2 H23 . 110.0 no
H21 . C2 H23 . 109.1 no
H22 . C2 H23 . 107.7 no
C2 . N3 C4 . 119.8(4) yes
C2 . N3 C8 . 118.2(4) yes
C4 . N3 C8 . 122.0(5) yes
N3 . C4 C5 . 119.8(5) yes
N3 . C4 H41 . 118.6 no
C5 . C4 H41 . 121.6 no
C4 . C5 C6 . 118.9(5) yes
C4 . C5 C9 . 115.6(5) yes
C6 . C5 C9 . 125.5(5) yes
C5 . C6 C7 . 119.4(5) yes
C5 . C6 H61 . 121.0 no
C7 . C6 H61 . 119.6 no
C6 . C7 C8 . 119.6(5) yes
C6 . C7 C27 . 124.8(5) yes
C8 . C7 C27 . 115.6(5) yes
C7 . C8 N3 . 120.2(5) yes
C7 . C8 H81 . 120.4 no
N3 . C8 H81 . 119.3 no
C5 . C9 O10 . 120.2(5) yes
C5 . C9 N11 . 115.3(5) yes
O10 . C9 N11 . 124.5(5) yes
C9 . N11 C12 . 123.5(5) yes
C9 . N11 H111 . 118.2 no
C12 . N11 H111 . 117.8 no
N11 . C12 C13 . 109.9(5) yes
N11 . C12 H121 . 109.5 no
C13 . C12 H121 . 108.8 no
N11 . C12 H122 . 109.6 no
C13 . C12 H122 . 110.1 no
H121 . C12 H122 . 108.8 no
C12 . C13 O14 . 108.8(5) yes
C12 . C13 H131 . 110.8 no
O14 . C13 H131 . 109.2 no
C12 . C13 H132 . 109.9 no
O14 . C13 H132 . 110.6 no
H131 . C13 H132 . 107.6 no
C13 . O14 C15 . 118.0(5) yes
O14 . C15 C16 . 117.0(5) yes
O14 . C15 C20 . 123.4(6) yes
C16 . C15 C20 . 119.6(6) yes
C15 . C16 C17 . 121.5(6) yes
C15 . C16 H161 . 119.6 no
C17 . C16 H161 . 118.9 no
C16 . C17 C18 . 118.8(6) yes
C16 . C17 H171 . 120.5 no
C18 . C17 H171 . 120.7 no
C17 . C18 C19 . 119.6(6) yes
C17 . C18 O21 . 124.0(6) yes
C19 . C18 O21 . 116.4(6) yes
C18 . C19 C20 . 121.7(6) yes
C18 . C19 H191 . 119.1 no
C20 . C19 H191 . 119.2 no
C15 . C20 C19 . 118.8(6) yes
C15 . C20 H201 . 119.9 no
C19 . C20 H201 . 121.2 no
C18 . O21 C22 . 117.5(5) yes
O21 . C22 C23 . 108.7(5) yes
O21 . C22 H221 . 109.0 no
C23 . C22 H221 . 110.8 no
O21 . C22 H222 . 107.9 no
C23 . C22 H222 . 108.0 no
H221 . C22 H222 . 112.4 no
C22 . C23 O24 . 108.6(6) yes
C22 . C23 H232 . 111.6 no
O24 . C23 H232 . 106.8 no
C22 . C23 H231 . 109.4 no
O24 . C23 H231 . 109.9 no
H232 . C23 H231 . 110.5 no
C23 . O24 C25 . 108.6(5) yes
O24 . C25 C26 . 105.4(6) yes
O24 . C25 H252 . 108.1 no
C26 . C25 H252 . 106.3 no
O24 . C25 H251 . 112.3 no
C26 . C25 H251 . 115.8 no
H252 . C25 H251 . 108.6 no
C25 . C26 C44 2_667 119.1(8) yes
C25 . C26 H261 . 121.2 no
C44 2_667 C26 H261 . 119.7 no
C7 . C27 O28 . 118.8(5) yes
C7 . C27 N29 . 118.2(5) yes
O28 . C27 N29 . 123.0(5) yes
C27 . N29 C30 . 120.3(5) yes
C27 . N29 H291 . 118.9 no
C30 . N29 H291 . 120.6 no
N29 . C30 C31 . 110.6(5) yes
N29 . C30 H301 . 110.9 no
C31 . C30 H301 . 109.9 no
N29 . C30 H302 . 108.1 no
C31 . C30 H302 . 108.7 no
H301 . C30 H302 . 108.5 no
C30 . C31 O32 . 106.0(6) yes
C30 . C31 H311 . 109.2 no
O32 . C31 H311 . 110.1 no
C30 . C31 H312 . 111.1 no
O32 . C31 H312 . 110.3 no
H311 . C31 H312 . 110.1 no
C31 . O32 C33 . 118.4(5) yes
O32 . C33 C34 . 124.8(6) yes
O32 . C33 C38 . 115.3(6) yes
C34 . C33 C38 . 119.9(6) yes
C33 . C34 C35 . 119.6(6) yes
C33 . C34 H341 . 120.5 no
C35 . C34 H341 . 119.9 no
C34 . C35 C36 . 120.3(7) yes
C34 . C35 H351 . 119.9 no
C36 . C35 H351 . 119.8 no
C35 . C36 C37 . 120.4(7) yes
C35 . C36 O39 . 115.6(7) yes
C37 . C36 O39 . 124.1(6) yes
C36 . C37 C38 . 119.7(6) yes
C36 . C37 H371 . 120.9 no
C38 . C37 H371 . 119.4 no
C37 . C38 C33 . 120.1(7) yes
C37 . C38 H381 . 119.5 no
C33 . C38 H381 . 120.4 no
C36 . O39 C40 . 116.8(6) yes
O39 . C40 C41 . 108.5(7) yes
O39 . C40 H401 . 108.4 no
C41 . C40 H401 . 109.0 no
O39 . C40 H402 . 111.0 no
C41 . C40 H402 . 110.0 no
H401 . C40 H402 . 109.8 no
C40 . C41 O42 . 104.3(6) yes
C40 . C41 H411 . 112.5 no
O42 . C41 H411 . 108.9 no
C40 . C41 H412 . 113.0 no
O42 . C41 H412 . 108.6 no
H411 . C41 H412 . 109.3 no
C41 . O42 C43 . 109.2(6) yes
O42 . C43 C44 . 115.6(8) yes
O42 . C43 H431 . 110.0 no
C44 . C43 H431 . 108.2 no
O42 . C43 H432 . 103.9 no
C44 . C43 H432 . 107.7 no
H431 . C43 H432 . 111.4 no
C43 . C44 C26 2_667 119.2(9) yes
C43 . C44 H441 . 120.9 no
C26 2_667 C44 H441 . 119.8 no
C102 . Fe101 C103 . 41.8(3) yes
C102 . Fe101 C104 . 67.9(3) yes
C103 . Fe101 C104 . 40.1(2) yes
C102 . Fe101 C105 . 66.7(3) yes
C103 . Fe101 C105 . 66.7(3) yes
C104 . Fe101 C105 . 38.8(2) yes
C102 . Fe101 C106 . 39.6(3) yes
C103 . Fe101 C106 . 67.2(3) yes
C104 . Fe101 C106 . 65.5(3) yes
C105 . Fe101 C106 . 38.7(2) yes
C102 . Fe101 C107 . 111.7(4) yes
C103 . Fe101 C107 . 125.7(4) yes
C104 . Fe101 C107 . 159.7(3) yes
C105 . Fe101 C107 . 161.2(3) yes
C106 . Fe101 C107 . 128.1(3) yes
C102 . Fe101 C108 . 130.0(4) yes
C103 . Fe101 C108 . 111.3(3) yes
C104 . Fe101 C108 . 123.0(3) yes
C105 . Fe101 C108 . 154.6(4) yes
C106 . Fe101 C108 . 166.2(4) yes
C102 . Fe101 C109 . 165.0(4) yes
C103 . Fe101 C109 . 125.0(4) yes
C104 . Fe101 C109 . 106.4(3) yes
C105 . Fe101 C109 . 118.1(4) yes
C106 . Fe101 C109 . 152.1(4) yes
C102 . Fe101 C110 . 153.8(4) yes
C103 . Fe101 C110 . 158.8(4) yes
C104 . Fe101 C110 . 120.8(4) yes
C105 . Fe101 C110 . 103.7(3) yes
C106 . Fe101 C110 . 117.9(4) yes
C102 . Fe101 C111 . 121.5(3) yes
C103 . Fe101 C111 . 159.7(4) yes
C104 . Fe101 C111 . 157.4(4) yes
C105 . Fe101 C111 . 122.3(3) yes
C106 . Fe101 C111 . 107.4(3) yes
C107 . Fe101 C108 . 40.7(3) yes
C107 . Fe101 C109 . 68.6(3) yes
C108 . Fe101 C109 . 40.5(3) yes
C107 . Fe101 C110 . 69.2(3) yes
C108 . Fe101 C110 . 68.8(3) yes
C109 . Fe101 C110 . 41.1(2) yes
C107 . Fe101 C111 . 41.1(2) yes
C108 . Fe101 C111 . 68.9(3) yes
C109 . Fe101 C111 . 69.3(2) yes
C110 . Fe101 C111 . 41.4(2) yes
Fe101 . C102 C103 . 69.7(5) yes
Fe101 . C102 C106 . 72.6(5) yes
C103 . C102 C106 . 106.8(5) yes
Fe101 . C102 H1021 . 125.9 no
C103 . C102 H1021 . 131.7 no
C106 . C102 H1021 . 121.3 no
C102 . C103 Fe101 . 68.5(5) yes
C102 . C103 C104 . 106.7(5) yes
Fe101 . C103 C104 . 72.1(5) yes
C102 . C103 H1031 . 126.5 no
Fe101 . C103 H1031 . 126.5 no
C104 . C103 H1031 . 126.7 no
Fe101 . C104 C103 . 67.8(5) yes
Fe101 . C104 C105 . 72.4(5) yes
C103 . C104 C105 . 109.0(5) yes
Fe101 . C104 H1041 . 123.3 no
C103 . C104 H1041 . 126.4 no
C105 . C104 H1041 . 124.6 no
Fe101 . C105 C104 . 68.8(5) yes
Fe101 . C105 C106 . 68.4(5) yes
C104 . C105 C106 . 107.2(5) yes
Fe101 . C105 H1051 . 127.4 no
C104 . C105 H1051 . 125.3 no
C106 . C105 H1051 . 127.5 no
Fe101 . C106 C105 . 72.9(5) yes
Fe101 . C106 C102 . 67.8(5) yes
C105 . C106 C102 . 110.3(5) yes
Fe101 . C106 H1061 . 122.5 no
C105 . C106 H1061 . 120.7 no
C102 . C106 H1061 . 128.8 no
Fe101 . C107 C108 . 69.7(4) yes
Fe101 . C107 C111 . 69.8(4) yes
C108 . C107 C111 . 108.4(6) yes
Fe101 . C107 H1071 . 127.3 no
C108 . C107 H1071 . 125.7 no
C111 . C107 H1071 . 125.9 no
C107 . C108 Fe101 . 69.6(4) yes
C107 . C108 C109 . 108.5(6) yes
Fe101 . C108 C109 . 69.3(4) yes
C107 . C108 H1081 . 125.8 no
Fe101 . C108 H1081 . 124.1 no
C109 . C108 H1081 . 125.7 no
C108 . C109 Fe101 . 70.2(4) yes
C108 . C109 C110 . 108.5(6) yes
Fe101 . C109 C110 . 69.5(4) yes
C108 . C109 H1091 . 126.6 no
Fe101 . C109 H1091 . 126.8 no
C110 . C109 H1091 . 124.9 no
C109 . C110 Fe101 . 69.3(4) yes
C109 . C110 C111 . 107.8(6) yes
Fe101 . C110 C111 . 69.9(3) yes
C109 . C110 H1101 . 127.2 no
Fe101 . C110 H1101 . 124.0 no
C111 . C110 H1101 . 125.0 no
C110 . C111 C107 . 106.8(5) yes
C110 . C111 Fe101 . 68.7(3) yes
C107 . C111 Fe101 . 69.1(4) yes
C110 . C111 C112 . 126.0(6) yes
C107 . C111 C112 . 127.1(6) yes
Fe101 . C111 C112 . 129.7(4) yes
C111 . C112 C113 . 120.6(5) yes
C111 . C112 C117 . 121.3(5) yes
C113 . C112 C117 . 118.1(5) yes
C112 . C113 C114 . 121.0(5) yes
C112 . C113 H1131 . 118.8 no
C114 . C113 H1131 . 120.2 no
C113 . C114 C115 . 120.0(5) yes
C113 . C114 C118 . 117.4(5) yes
C115 . C114 C118 . 122.6(5) yes
C114 . C115 C116 . 119.9(5) yes
C114 . C115 H1151 . 121.1 no
C116 . C115 H1151 . 119.0 no
C115 . C116 C117 . 119.7(5) yes
C115 . C116 C153 . 123.1(5) yes
C117 . C116 C153 . 117.2(5) yes
C112 . C117 C116 . 121.3(5) yes
C112 . C117 H1171 . 119.3 no
C116 . C117 H1171 . 119.4 no
C114 . C118 O119 . 121.0(5) yes
C114 . C118 N120 . 118.6(5) yes
O119 . C118 N120 . 120.4(5) yes
C118 . N120 C121 . 120.1(5) yes
C118 . N120 H1201 . 119.7 no
C121 . N120 H1201 . 119.7 no
N120 . C121 C122 . 111.7(4) yes
N120 . C121 H1211 . 109.7 no
C122 . C121 H1211 . 109.1 no
N120 . C121 H1212 . 108.9 no
C122 . C121 H1212 . 108.9 no
H1211 . C121 H1212 . 108.5 no
C121 . C122 O123 . 106.5(4) yes
C121 . C122 H1222 . 109.8 no
O123 . C122 H1222 . 110.7 no
C121 . C122 H1221 . 109.7 no
O123 . C122 H1221 . 111.0 no
H1222 . C122 H1221 . 109.1 no
C122 . O123 C124 . 115.0(4) yes
O123 . C124 C125 . 116.3(5) yes
O123 . C124 C129 . 124.2(5) yes
C125 . C124 C129 . 119.5(5) yes
C124 . C125 C126 . 120.7(5) yes
C124 . C125 H1251 . 119.5 no
C126 . C125 H1251 . 119.8 no
C125 . C126 C127 . 119.9(5) yes
C125 . C126 H1261 . 119.7 no
C127 . C126 H1261 . 120.4 no
C126 . C127 C128 . 120.3(5) yes
C126 . C127 O130 . 116.1(5) yes
C128 . C127 O130 . 123.6(5) yes
C127 . C128 C129 . 119.0(5) yes
C127 . C128 H1281 . 121.5 no
C129 . C128 H1281 . 119.5 no
C128 . C129 C124 . 120.5(5) yes
C128 . C129 H1291 . 119.1 no
C124 . C129 H1291 . 120.4 no
C127 . O130 C131 . 116.5(4) yes
O130 . C131 C132 . 107.8(4) yes
O130 . C131 H1311 . 109.3 no
C132 . C131 H1311 . 108.0 no
O130 . C131 H1312 . 111.9 no
C132 . C131 H1312 . 111.1 no
H1311 . C131 H1312 . 108.6 no
C131 . C132 O133 . 109.3(4) yes
C131 . C132 H1321 . 109.5 no
O133 . C132 H1321 . 109.6 no
C131 . C132 H1322 . 108.4 no
O133 . C132 H1322 . 110.0 no
H1321 . C132 H1322 . 110.1 no
C132 . O133 C134 . 110.8(4) yes
O133 . C134 C135 . 109.3(5) yes
O133 . C134 H1342 . 109.3 no
C135 . C134 H1342 . 109.2 no
O133 . C134 H1341 . 108.6 no
C135 . C134 H1341 . 111.2 no
H1342 . C134 H1341 . 109.2 no
C134 . C135 O136 . 108.2(5) yes
C134 . C135 H1351 . 109.0 no
O136 . C135 H1351 . 109.7 no
C134 . C135 H1352 . 111.2 no
O136 . C135 H1352 . 110.7 no
H1351 . C135 H1352 . 108.0 no
C135 . O136 C137 . 111.6(4) yes
O136 . C137 C138 . 108.4(5) yes
O136 . C137 H1371 . 110.4 no
C138 . C137 H1371 . 109.0 no
O136 . C137 H1372 . 108.7 no
C138 . C137 H1372 . 110.3 no
H1371 . C137 H1372 . 110.1 no
C137 . C138 O139 . 107.5(4) yes
C137 . C138 H1382 . 110.0 no
O139 . C138 H1382 . 110.3 no
C137 . C138 H1381 . 108.6 no
O139 . C138 H1381 . 110.5 no
H1382 . C138 H1381 . 109.9 no
C138 . O139 C140 . 110.4(4) yes
O139 . C140 C141 . 109.2(4) yes
O139 . C140 H1402 . 109.6 no
C141 . C140 H1402 . 109.0 no
O139 . C140 H1401 . 108.5 no
C141 . C140 H1401 . 110.8 no
H1402 . C140 H1401 . 109.8 no
C140 . C141 O142 . 107.4(5) yes
C140 . C141 H1411 . 109.5 no
O142 . C141 H1411 . 111.1 no
C140 . C141 H1412 . 109.8 no
O142 . C141 H1412 . 110.1 no
H1411 . C141 H1412 . 108.9 no
C141 . O142 C143 . 116.1(4) yes
O142 . C143 C144 . 114.3(5) yes
O142 . C143 C148 . 125.4(5) yes
C144 . C143 C148 . 120.3(5) yes
C143 . C144 C145 . 120.0(5) yes
C143 . C144 H1441 . 120.2 no
C145 . C144 H1441 . 119.8 no
C144 . C145 C146 . 120.0(5) yes
C144 . C145 H1451 . 119.9 no
C146 . C145 H1451 . 120.1 no
C145 . C146 C147 . 120.6(5) yes
C145 . C146 O149 . 115.3(5) yes
C147 . C146 O149 . 124.1(5) yes
C146 . C147 C148 . 118.6(5) yes
C146 . C147 H1471 . 120.3 no
C148 . C147 H1471 . 121.1 no
C147 . C148 C143 . 120.5(5) yes
C147 . C148 H1481 . 120.2 no
C143 . C148 H1481 . 119.2 no
C146 . O149 C150 . 116.4(4) yes
O149 . C150 C151 . 108.2(5) yes
O149 . C150 H1502 . 111.2 no
C151 . C150 H1502 . 110.7 no
O149 . C150 H1501 . 107.5 no
C151 . C150 H1501 . 109.8 no
H1502 . C150 H1501 . 109.4 no
C150 . C151 N152 . 111.2(5) yes
C150 . C151 H1511 . 108.1 no
N152 . C151 H1511 . 109.2 no
C150 . C151 H1512 . 109.8 no
N152 . C151 H1512 . 109.6 no
H1511 . C151 H1512 . 109.0 no
C151 . N152 C153 . 119.5(5) yes
C151 . N152 H1521 . 120.1 no
C153 . N152 H1521 . 119.5 no
C116 . C153 N152 . 118.7(5) yes
C116 . C153 O154 . 121.1(5) yes
N152 . C153 O154 . 120.3(5) yes
N203 . C202 H2021 . 109.8 no
N203 . C202 H2023 . 109.7 no
H2021 . C202 H2023 . 109.1 no
N203 . C202 H2022 . 109.5 no
H2021 . C202 H2022 . 110.4 no
H2023 . C202 H2022 . 108.3 no
C202 . N203 C204 . 118.8(4) yes
C202 . N203 C208 . 119.6(5) yes
C204 . N203 C208 . 121.6(5) yes
N203 . C204 C205 . 121.0(5) yes
N203 . C204 H2041 . 119.6 no
C205 . C204 H2041 . 119.4 no
C204 . C205 C206 . 117.9(5) yes
C204 . C205 C514 . 117.7(5) yes
C206 . C205 C514 . 124.3(5) yes
C205 . C206 C207 . 120.3(5) yes
C205 . C206 H2061 . 119.4 no
C207 . C206 H2061 . 120.2 no
C206 . C207 C208 . 119.2(5) yes
C206 . C207 C227 . 124.5(5) yes
C208 . C207 C227 . 116.3(5) yes
C207 . C208 N203 . 119.9(5) yes
C207 . C208 H2081 . 119.6 no
N203 . C208 H2081 . 120.4 no
C212 . N211 C514 . 123.3(5) yes
C212 . N211 H2111 . 117.3 no
C514 . N211 H2111 . 118.3 no
N211 . C212 C213 . 109.4(5) yes
N211 . C212 H2121 . 110.0 no
C213 . C212 H2121 . 109.7 no
N211 . C212 H2122 . 107.4 no
C213 . C212 H2122 . 108.3 no
H2121 . C212 H2122 . 111.9 no
C212 . C213 O214 . 106.6(5) yes
C212 . C213 H2132 . 109.4 no
O214 . C213 H2132 . 109.3 no
C212 . C213 H2131 . 110.7 no
O214 . C213 H2131 . 111.6 no
H2132 . C213 H2131 . 109.2 no
C213 . O214 C215 . 115.7(5) yes
O214 . C215 C216 . 126.5(6) yes
O214 . C215 C220 . 112.8(6) yes
C216 . C215 C220 . 120.7(6) yes
C215 . C216 C217 . 119.7(7) yes
C215 . C216 H2161 . 119.9 no
C217 . C216 H2161 . 120.4 no
C216 . C217 C218 . 119.1(7) yes
C216 . C217 H2171 . 120.9 no
C218 . C217 H2171 . 120.0 no
C217 . C218 C219 . 120.5(6) yes
C217 . C218 O221 . 124.2(7) yes
C219 . C218 O221 . 115.3(6) yes
C218 . C219 C220 . 120.7(7) yes
C218 . C219 H2191 . 119.3 no
C220 . C219 H2191 . 120.1 no
C215 . C220 C219 . 119.3(6) yes
C215 . C220 H2201 . 119.8 no
C219 . C220 H2201 . 120.8 no
C218 . O221 C222 . 118.7(6) yes
O221 . C222 C223 . 104.9(7) yes
O221 . C222 H2221 . 109.9 no
C223 . C222 H2221 . 109.1 no
O221 . C222 H2222 . 112.9 no
C223 . C222 H2222 . 111.3 no
H2221 . C222 H2222 . 108.6 no
C222 . C223 O224 . 115.3(7) yes
C222 . C223 H2232 . 107.4 no
O224 . C223 H2232 . 105.3 no
C222 . C223 H2231 . 108.2 no
O224 . C223 H2231 . 108.9 no
H2232 . C223 H2231 . 112.0 no
C223 . O224 C225 . 114.9(6) yes
O224 . C225 C226 . 108.2(6) yes
O224 . C225 H2251 . 110.8 no
C226 . C225 H2251 . 111.8 no
O224 . C225 H2252 . 106.9 no
C226 . C225 H2252 . 110.2 no
H2251 . C225 H2252 . 108.8 no
C225 . C226 C351 2_566 125.9(7) yes
C225 . C226 H2261 . 117.9 no
C351 2_566 C226 H2261 . 116.3 no
C207 . C227 O228 . 119.8(5) yes
C207 . C227 N229 . 115.3(5) yes
O228 . C227 N229 . 124.9(5) yes
C227 . N229 C304 . 123.3(5) yes
C227 . N229 H2291 . 118.4 no
C304 . N229 H2291 . 118.1 no
C231 . C230 Fe301 . 71.4(6) yes
C231 . C230 C305 . 112.2(10) yes
Fe301 . C230 C305 . 68.9(5) yes
C231 . C230 H2301 . 123.8 no
Fe301 . C230 H2301 . 123.2 no
C305 . C230 H2301 . 123.8 no
C230 . C231 Fe301 . 70.6(6) yes
C230 . C231 C302 . 108.1(11) yes
Fe301 . C231 C302 . 69.4(6) yes
C230 . C231 H2311 . 125.6 no
Fe301 . C231 H2311 . 124.7 no
C302 . C231 H2311 . 126.3 no
C303 . O232 C308 . 117.0(5) yes
C234 . C233 Fe301 . 70.0(4) yes
C234 . C233 C307 . 107.7(6) yes
Fe301 . C233 C307 . 69.1(3) yes
C234 . C233 H2331 . 125.6 no
Fe301 . C233 H2331 . 128.0 no
C307 . C233 H2331 . 126.7 no
C233 . C234 C235 . 108.2(6) yes
C233 . C234 Fe301 . 69.5(4) yes
C235 . C234 Fe301 . 69.0(4) yes
C233 . C234 H2341 . 125.6 no
C235 . C234 H2341 . 126.2 no
Fe301 . C234 H2341 . 126.6 no
C234 . C235 C236 . 108.6(6) yes
C234 . C235 Fe301 . 70.0(4) yes
C236 . C235 Fe301 . 70.0(4) yes
C234 . C235 H2351 . 125.8 no
C236 . C235 H2351 . 125.6 no
Fe301 . C235 H2351 . 125.7 no
C235 . C236 C237 . 126.7(6) yes
C235 . C236 Fe301 . 68.9(4) yes
C237 . C236 Fe301 . 127.4(4) yes
C235 . C236 C307 . 106.0(5) yes
C237 . C236 C307 . 127.3(5) yes
Fe301 . C236 C307 . 68.6(3) yes
C236 . C237 C313 . 121.5(5) yes
C236 . C237 C317 . 121.0(5) yes
C313 . C237 C317 . 117.5(5) yes
C308 . C238 C312 . 119.3(6) yes
C308 . C238 H2381 . 120.4 no
C312 . C238 H2381 . 120.3 no
C311 . O239 C315 . 116.0(5) yes
C241 . C240 C316 . 120.3(5) yes
C241 . C240 H2401 . 120.3 no
C316 . C240 H2401 . 119.4 no
C240 . C241 C313 . 119.4(5) yes
C240 . C241 C318 . 122.8(5) yes
C313 . C241 C318 . 117.6(5) yes
C314 . O242 C353 . 113.4(6) yes
C316 . C243 N352 . 118.2(5) yes
C316 . C243 O354 . 121.1(5) yes
N352 . C243 O354 . 120.7(5) yes
C350 . C244 N352 . 112.1(4) yes
C350 . C244 H2441 . 108.7 no
N352 . C244 H2441 . 109.5 no
C350 . C244 H2442 . 110.0 no
N352 . C244 H2442 . 107.4 no
H2441 . C244 H2442 . 108.9 no
C231 . Fe301 C236 . 122.9(4) yes
C231 . Fe301 C234 . 155.9(4) yes
C236 . Fe301 C234 . 69.1(2) yes
C231 . Fe301 C233 . 119.9(4) yes
C236 . Fe301 C233 . 69.3(2) yes
C234 . Fe301 C233 . 40.5(3) yes
C231 . Fe301 C230 . 38.1(4) yes
C236 . Fe301 C230 . 157.8(4) yes
C234 . Fe301 C230 . 123.9(3) yes
C233 . Fe301 C230 . 107.8(3) yes
C231 . Fe301 C235 . 160.9(4) yes
C236 . Fe301 C235 . 41.2(2) yes
C234 . Fe301 C235 . 40.9(3) yes
C233 . Fe301 C235 . 68.8(3) yes
C230 . Fe301 C235 . 160.1(4) yes
C231 . Fe301 C302 . 37.7(4) yes
C236 . Fe301 C302 . 108.2(3) yes
C234 . Fe301 C302 . 165.4(5) yes
C233 . Fe301 C302 . 153.3(5) yes
C230 . Fe301 C302 . 63.9(4) yes
C231 . Fe301 C305 . 67.4(4) yes
C236 . Fe301 C305 . 160.1(4) yes
C234 . Fe301 C305 . 108.7(4) yes
C233 . Fe301 C305 . 122.7(4) yes
C230 . Fe301 C305 . 39.8(4) yes
C231 . Fe301 C306 . 68.7(5) yes
C236 . Fe301 C306 . 121.2(4) yes
C234 . Fe301 C306 . 125.8(5) yes
C233 . Fe301 C306 . 161.9(6) yes
C230 . Fe301 C306 . 68.3(4) yes
C231 . Fe301 C307 . 105.9(4) yes
C236 . Fe301 C307 . 41.2(2) yes
C234 . Fe301 C307 . 68.2(3) yes
C233 . Fe301 C307 . 40.7(2) yes
C230 . Fe301 C307 . 122.3(4) yes
C235 . Fe301 C302 . 127.8(4) yes
C235 . Fe301 C305 . 124.3(4) yes
C302 . Fe301 C305 . 68.7(4) yes
C235 . Fe301 C306 . 108.5(4) yes
C302 . Fe301 C306 . 42.3(5) yes
C305 . Fe301 C306 . 42.9(4) yes
C235 . Fe301 C307 . 68.7(3) yes
C302 . Fe301 C307 . 119.8(4) yes
C305 . Fe301 C307 . 157.9(4) yes
C306 . Fe301 C307 . 156.6(5) yes
Fe301 . C302 C231 . 72.9(6) yes
Fe301 . C302 C306 . 68.9(5) yes
C231 . C302 C306 . 112.0(10) yes
Fe301 . C302 H3021 . 123.5 no
C231 . C302 H3021 . 123.7 no
C306 . C302 H3021 . 124.2 no
O232 . C303 C304 . 107.9(5) yes
O232 . C303 H3031 . 110.6 no
C304 . C303 H3031 . 109.7 no
O232 . C303 H3032 . 109.5 no
C304 . C303 H3032 . 110.3 no
H3031 . C303 H3032 . 108.9 no
C303 . C304 N229 . 112.5(6) yes
C303 . C304 H3041 . 107.4 no
N229 . C304 H3041 . 108.3 no
C303 . C304 H3042 . 109.5 no
N229 . C304 H3042 . 108.8 no
H3041 . C304 H3042 . 110.3 no
C230 . C305 Fe301 . 71.3(5) yes
C230 . C305 C306 . 105.7(10) yes
Fe301 . C305 C306 . 68.5(5) yes
C230 . C305 H3051 . 127.3 no
Fe301 . C305 H3051 . 126.6 no
C306 . C305 H3051 . 126.9 no
C305 . C306 C302 . 101.8(9) yes
C305 . C306 Fe301 . 68.6(5) yes
C302 . C306 Fe301 . 68.8(5) yes
C305 . C306 H3061 . 130.0 no
C302 . C306 H3061 . 128.0 no
Fe301 . C306 H3061 . 128.9 no
C236 . C307 C233 . 109.5(6) yes
C236 . C307 Fe301 . 70.2(3) yes
C233 . C307 Fe301 . 70.2(4) yes
C236 . C307 H3071 . 125.2 no
C233 . C307 H3071 . 125.2 no
Fe301 . C307 H3071 . 123.2 no
C238 . C308 O232 . 123.5(6) yes
C238 . C308 C309 . 119.1(7) yes
O232 . C308 C309 . 117.4(6) yes
C308 . C309 C310 . 121.2(6) yes
C308 . C309 H3091 . 119.8 no
C310 . C309 H3091 . 119.0 no
C309 . C310 C311 . 119.4(6) yes
C309 . C310 H3101 . 120.6 no
C311 . C310 H3101 . 119.9 no
C310 . C311 O239 . 123.6(6) yes
C310 . C311 C312 . 119.2(7) yes
O239 . C311 C312 . 117.2(6) yes
C311 . C312 C238 . 121.6(6) yes
C311 . C312 H3121 . 119.0 no
C238 . C312 H3121 . 119.4 no
C237 . C313 C241 . 121.8(6) yes
C237 . C313 H3131 . 119.2 no
C241 . C313 H3131 . 119.0 no
O242 . C314 C315 . 107.9(6) yes
O242 . C314 H3141 . 109.7 no
C315 . C314 H3141 . 108.3 no
O242 . C314 H3142 . 109.6 no
C315 . C314 H3142 . 111.0 no
H3141 . C314 H3142 . 110.3 no
C314 . C315 O239 . 108.9(5) yes
C314 . C315 H3151 . 109.9 no
O239 . C315 H3151 . 109.9 no
C314 . C315 H3152 . 109.5 no
O239 . C315 H3152 . 108.8 no
H3151 . C315 H3152 . 109.8 no
C243 . C316 C240 . 123.2(5) yes
C243 . C316 C317 . 117.4(5) yes
C240 . C316 C317 . 119.4(5) yes
C237 . C317 C316 . 121.5(5) yes
C237 . C317 H3171 . 119.4 no
C316 . C317 H3171 . 119.1 no
C241 . C318 O319 . 120.9(6) yes
C241 . C318 N320 . 117.6(5) yes
O319 . C318 N320 . 121.4(6) yes
C318 . N320 C321 . 119.6(5) yes
C318 . N320 H3201 . 120.6 no
C321 . N320 H3201 . 118.3 no
N320 . C321 C322 . 111.7(5) yes
N320 . C321 H3211 . 109.2 no
C322 . C321 H3211 . 109.6 no
N320 . C321 H3212 . 107.5 no
C322 . C321 H3212 . 108.7 no
H3211 . C321 H3212 . 110.0 no
C321 . C322 O323 . 106.7(5) yes
C321 . C322 H3222 . 109.4 no
O323 . C322 H3222 . 109.6 no
C321 . C322 H3221 . 111.4 no
O323 . C322 H3221 . 109.0 no
H3222 . C322 H3221 . 110.7 no
C322 . O323 C324 . 117.0(4) yes
O323 . C324 C325 . 114.9(5) yes
O323 . C324 C329 . 124.6(5) yes
C325 . C324 C329 . 120.5(5) yes
C324 . C325 C326 . 119.3(5) yes
C324 . C325 H3251 . 120.2 no
C326 . C325 H3251 . 120.5 no
C325 . C326 C327 . 120.6(5) yes
C325 . C326 H3261 . 120.0 no
C327 . C326 H3261 . 119.4 no
C326 . C327 C328 . 120.4(5) yes
C326 . C327 O330 . 114.6(5) yes
C328 . C327 O330 . 125.1(5) yes
C327 . C328 C329 . 119.4(5) yes
C327 . C328 H3281 . 120.3 no
C329 . C328 H3281 . 120.3 no
C328 . C329 C324 . 119.9(5) yes
C328 . C329 H3291 . 120.7 no
C324 . C329 H3291 . 119.5 no
C327 . O330 C331 . 116.6(4) yes
O330 . C331 C332 . 107.0(4) yes
O330 . C331 H3311 . 110.5 no
C332 . C331 H3311 . 109.2 no
O330 . C331 H3312 . 111.2 no
C332 . C331 H3312 . 110.5 no
H3311 . C331 H3312 . 108.3 no
C331 . C332 O333 . 108.6(4) yes
C331 . C332 H3321 . 110.1 no
O333 . C332 H3321 . 109.1 no
C331 . C332 H3322 . 110.9 no
O333 . C332 H3322 . 109.1 no
H3321 . C332 H3322 . 109.0 no
C332 . O333 C334 . 113.3(4) yes
O333 . C334 C335 . 113.6(2) yes
O333 . C334 H3341 . 107.3 no
C335 . C334 H3341 . 104.6 no
O333 . C334 H3342 . 108.7 no
C335 . C334 H3342 . 112.8 no
H3341 . C334 H3342 . 109.5 no
C334 . C335 O336 . 119.6(3) yes
C334 . C335 H3351 . 106.6 no
O336 . C335 H3351 . 107.1 no
C334 . C335 H3352 . 108.9 no
O336 . C335 H3352 . 105.6 no
H3351 . C335 H3352 . 108.7 no
C335 . O336 C337 . 107.5(3) yes
O336 . C337 C338 . 104.31(17) yes
O336 . C337 H3371 . 111.0 no
C338 . C337 H3371 . 118.3 no
O336 . C337 H3372 . 105.3 no
C338 . C337 H3372 . 108.4 no
H3371 . C337 H3372 . 108.8 no
C337 . C338 O339 . 115.7(3) yes
C337 . C338 H3381 . 104.9 no
O339 . C338 H3381 . 106.3 no
C337 . C338 H3382 . 105.4 no
O339 . C338 H3382 . 114.6 no
H3381 . C338 H3382 . 109.3 no
C338 . O339 C340 . 110.7(5) yes
O339 . C340 C341 . 109.2(4) yes
O339 . C340 H3401 . 107.8 no
C341 . C340 H3401 . 108.3 no
O339 . C340 H3402 . 111.6 no
C341 . C340 H3402 . 109.9 no
H3401 . C340 H3402 . 110.0 no
C340 . C341 O342 . 108.5(4) yes
C340 . C341 H3411 . 108.5 no
O342 . C341 H3411 . 109.8 no
C340 . C341 H3412 . 110.0 no
O342 . C341 H3412 . 109.3 no
H3411 . C341 H3412 . 110.8 no
C341 . O342 C343 . 115.9(4) yes
O342 . C343 C344 . 115.6(5) yes
O342 . C343 C348 . 124.8(5) yes
C344 . C343 C348 . 119.6(5) yes
C343 . C344 C345 . 120.9(5) yes
C343 . C344 H3441 . 119.0 no
C345 . C344 H3441 . 120.1 no
C344 . C345 C346 . 119.1(5) yes
C344 . C345 H3451 . 120.2 no
C346 . C345 H3451 . 120.8 no
C345 . C346 C347 . 120.7(5) yes
C345 . C346 O349 . 115.7(5) yes
C347 . C346 O349 . 123.7(5) yes
C346 . C347 C348 . 119.7(5) yes
C346 . C347 H3471 . 120.2 no
C348 . C347 H3471 . 120.1 no
C347 . C348 C343 . 120.1(5) yes
C347 . C348 H3481 . 120.1 no
C343 . C348 H3481 . 119.8 no
C346 . O349 C350 . 116.8(4) yes
C244 . C350 O349 . 107.3(4) yes
C244 . C350 H3501 . 109.7 no
O349 . C350 H3501 . 110.4 no
C244 . C350 H3502 . 111.3 no
O349 . C350 H3502 . 109.3 no
H3501 . C350 H3502 . 108.9 no
C226 2_566 C351 C353 . 125.4(7) yes
C226 2_566 C351 H3511 . 117.3 no
C353 . C351 H3511 . 117.2 no
C244 . N352 C243 . 121.2(5) yes
C244 . N352 H3521 . 119.5 no
C243 . N352 H3521 . 119.2 no
C351 . C353 O242 . 113.0(7) yes
C351 . C353 H3531 . 107.8 no
O242 . C353 H3531 . 108.4 no
C351 . C353 H3532 . 110.8 no
O242 . C353 H3532 . 108.0 no
H3531 . C353 H3532 . 108.7 no
Cl502 . C501 Cl503 . 112.0(4) yes
Cl502 . C501 Cl504 . 109.0(4) yes
Cl503 . C501 Cl504 . 110.7(4) yes
Cl502 . C501 H5011 . 107.9 no
Cl503 . C501 H5011 . 108.7 no
Cl504 . C501 H5011 . 108.4 no
Cl506 . C505 Cl507 . 109.4(4) yes
Cl506 . C505 Cl508 . 108.8(4) yes
Cl507 . C505 Cl508 . 108.2(4) yes
Cl506 . C505 H5051 . 110.5 no
Cl507 . C505 H5051 . 110.2 no
Cl508 . C505 H5051 . 109.7 no
Cl510 . C509 Cl511 . 111.3(7) yes
Cl510 . C509 Cl512 . 108.0(7) yes
Cl511 . C509 Cl512 . 109.4(6) yes
Cl510 . C509 H5091 . 108.6 no
Cl511 . C509 H5091 . 109.7 no
Cl512 . C509 H5091 . 109.8 no
Cl514 . C513 Cl515 . 111.9(4) yes
Cl514 . C513 Cl516 . 109.2(4) yes
Cl515 . C513 Cl516 . 110.0(4) yes
Cl514 . C513 H5131 . 108.8 no
Cl515 . C513 H5131 . 109.4 no
Cl516 . C513 H5131 . 107.4 no
C205 . C514 N211 . 115.7(5) yes
C205 . C514 O210 . 120.0(5) yes
N211 . C514 O210 . 124.2(5) yes
Cl518 . C517 Cl519 . 108.920(5) yes
Cl518 . C517 Cl520 . 108.414(5) yes
Cl519 . C517 Cl520 . 110.057(6) yes
Cl518 . C517 H5171 . 109.9 no
Cl519 . C517 H5171 . 110.5 no
Cl520 . C517 H5171 . 109.0 no
Cl522 . C521 Cl523 . 104(4) yes
Cl522 . C521 Cl524 . 107(4) yes
Cl523 . C521 Cl524 . 110(4) yes
Cl522 . C521 H5211 . 114.0 no
Cl523 . C521 H5211 . 112.1 no
Cl524 . C521 H5211 . 109.6 no
C334 . C635 O636 . 108.4(2) yes
C334 . C635 H6352 . 117.0 no
O636 . C635 H6352 . 110.0 no
C334 . C635 H6351 . 116.9 no
O636 . C635 H6351 . 93.4 no
H6352 . C635 H6351 . 108.5 no
C635 . O636 C637 . 129.6(3) yes
O636 . C637 C638 . 109.335(6) yes
O636 . C637 H6371 . 136.1 no
C638 . C637 H6371 . 102.8 no
O636 . C637 H6372 . 91.6 no
C638 . C637 H6372 . 103.4 no
H6371 . C637 H6372 . 109.5 no
O339 . C638 C637 . 124.78(19) yes
O339 . C638 H6382 . 109.8 no
C637 . C638 H6382 . 90.3 no
O339 . C638 H6381 . 107.8 no
C637 . C638 H6381 . 113.2 no
H6382 . C638 H6381 . 109.0 no

loop_
_geom_bond_atom_site_label_1
_geom_bond_atom_site_label_2
_geom_bond_site_symmetry_2
_geom_bond_distance
_geom_bond_publ_flag
C2 N3 . 1.481(6) yes
C2 H21 . 0.953 no
C2 H22 . 0.973 no
C2 H23 . 0.957 no
N3 C4 . 1.337(6) yes
N3 C8 . 1.337(7) yes
C4 C5 . 1.390(7) yes
C4 H41 . 0.934 no
C5 C6 . 1.384(7) yes
C5 C9 . 1.509(7) yes
C6 C7 . 1.380(7) yes
C6 H61 . 0.936 no
C7 C8 . 1.369(7) yes
C7 C27 . 1.507(7) yes
C8 H81 . 0.923 no
C9 O10 . 1.222(7) yes
C9 N11 . 1.335(7) yes
N11 C12 . 1.457(7) yes
N11 H111 . 0.857 no
C12 C13 . 1.486(9) yes
C12 H121 . 0.969 no
C12 H122 . 0.972 no
C13 O14 . 1.410(7) yes
C13 H131 . 0.985 no
C13 H132 . 0.991 no
O14 C15 . 1.375(8) yes
C15 C16 . 1.369(8) yes
C15 C20 . 1.392(8) yes
C16 C17 . 1.384(9) yes
C16 H161 . 0.933 no
C17 C18 . 1.400(8) yes
C17 H171 . 0.933 no
C18 C19 . 1.361(9) yes
C18 O21 . 1.368(8) yes
C19 C20 . 1.389(9) yes
C19 H191 . 0.928 no
C20 H201 . 0.947 no
O21 C22 . 1.405(7) yes
C22 C23 . 1.494(9) yes
C22 H221 . 0.987 no
C22 H222 . 0.980 no
C23 O24 . 1.424(7) yes
C23 H232 . 0.984 no
C23 H231 . 0.984 no
O24 C25 . 1.439(8) yes
C25 C26 . 1.510(10) yes
C25 H252 . 0.977 no
C25 H251 . 0.989 no
C26 C44 2_667 1.361(10) yes
C26 H261 . 0.946 no
C27 O28 . 1.220(7) yes
C27 N29 . 1.329(7) yes
N29 C30 . 1.468(7) yes
N29 H291 . 0.861 no
C30 C31 . 1.513(9) yes
C30 H301 . 0.974 no
C30 H302 . 0.979 no
C31 O32 . 1.415(7) yes
C31 H311 . 0.968 no
C31 H312 . 0.969 no
O32 C33 . 1.381(8) yes
C33 C34 . 1.376(9) yes
C33 C38 . 1.380(8) yes
C34 C35 . 1.390(9) yes
C34 H341 . 0.929 no
C35 C36 . 1.369(9) yes
C35 H351 . 0.927 no
C36 C37 . 1.371(10) yes
C36 O39 . 1.389(8) yes
C37 C38 . 1.387(9) yes
C37 H371 . 0.926 no
C38 H381 . 0.923 no
O39 C40 . 1.431(8) yes
C40 C41 . 1.483(11) yes
C40 H401 . 0.983 no
C40 H402 . 0.971 no
C41 O42 . 1.462(9) yes
C41 H411 . 0.975 no
C41 H412 . 0.980 no
O42 C43 . 1.395(9) yes
C43 C44 . 1.498(12) yes
C43 H431 . 0.973 no
C43 H432 . 0.982 no
C44 H441 . 0.927 no
Fe101 C102 . 1.995(9) yes
Fe101 C103 . 2.011(8) yes
Fe101 C104 . 2.067(9) yes
Fe101 C105 . 2.114(9) yes
Fe101 C106 . 2.056(8) yes
Fe101 C107 . 2.027(8) yes
Fe101 C108 . 2.029(7) yes
Fe101 C109 . 2.017(7) yes
Fe101 C110 . 2.020(6) yes
Fe101 C111 . 2.035(6) yes
C102 C103 . 1.429(8) yes
C102 C106 . 1.374(11) yes
C102 H1021 . 0.973 no
C103 C104 . 1.399(8) yes
C103 H1031 . 0.966 no
C104 C105 . 1.389(7) yes
C104 H1041 . 0.978 no
C105 C106 . 1.381(8) yes
C105 H1051 . 0.993 no
C106 H1061 . 0.985 no
C107 C108 . 1.409(9) yes
C107 C111 . 1.427(9) yes
C107 H1071 . 0.983 no
C108 C109 . 1.399(10) yes
C108 H1081 . 0.981 no
C109 C110 . 1.418(8) yes
C109 H1091 . 0.986 no
C110 C111 . 1.433(8) yes
C110 H1101 . 0.979 no
C111 C112 . 1.483(7) yes
C112 C113 . 1.396(8) yes
C112 C117 . 1.399(8) yes
C113 C114 . 1.390(7) yes
C113 H1131 . 0.935 no
C114 C115 . 1.391(7) yes
C114 C118 . 1.502(8) yes
C115 C116 . 1.389(7) yes
C115 H1151 . 0.938 no
C116 C117 . 1.390(7) yes
C116 C153 . 1.490(7) yes
C117 H1171 . 0.934 no
C118 O119 . 1.240(7) yes
C118 N120 . 1.327(7) yes
N120 C121 . 1.456(7) yes
N120 H1201 . 0.869 no
C121 C122 . 1.509(7) yes
C121 H1211 . 0.957 no
C121 H1212 . 0.965 no
C122 O123 . 1.434(6) yes
C122 H1222 . 0.967 no
C122 H1221 . 0.979 no
O123 C124 . 1.378(6) yes
C124 C125 . 1.392(7) yes
C124 C129 . 1.375(7) yes
C125 C126 . 1.376(7) yes
C125 H1251 . 0.934 no
C126 C127 . 1.383(7) yes
C126 H1261 . 0.942 no
C127 C128 . 1.393(7) yes
C127 O130 . 1.385(6) yes
C128 C129 . 1.403(7) yes
C128 H1281 . 0.934 no
C129 H1291 . 0.929 no
O130 C131 . 1.430(6) yes
C131 C132 . 1.504(7) yes
C131 H1311 . 0.978 no
C131 H1312 . 0.978 no
C132 O133 . 1.414(6) yes
C132 H1321 . 0.975 no
C132 H1322 . 0.976 no
O133 C134 . 1.428(6) yes
C134 C135 . 1.494(8) yes
C134 H1342 . 0.976 no
C134 H1341 . 0.974 no
C135 O136 . 1.424(7) yes
C135 H1351 . 0.982 no
C135 H1352 . 0.972 no
O136 C137 . 1.419(7) yes
C137 C138 . 1.496(8) yes
C137 H1371 . 0.969 no
C137 H1372 . 0.980 no
C138 O139 . 1.433(6) yes
C138 H1382 . 0.979 no
C138 H1381 . 0.991 no
O139 C140 . 1.425(6) yes
C140 C141 . 1.495(8) yes
C140 H1402 . 0.960 no
C140 H1401 . 0.978 no
C141 O142 . 1.436(6) yes
C141 H1411 . 0.964 no
C141 H1412 . 0.973 no
O142 C143 . 1.386(6) yes
C143 C144 . 1.394(8) yes
C143 C148 . 1.368(8) yes
C144 C145 . 1.373(8) yes
C144 H1441 . 0.926 no
C145 C146 . 1.396(8) yes
C145 H1451 . 0.941 no
C146 C147 . 1.386(8) yes
C146 O149 . 1.386(6) yes
C147 C148 . 1.408(7) yes
C147 H1471 . 0.926 no
C148 H1481 . 0.924 no
O149 C150 . 1.424(7) yes
C150 C151 . 1.516(8) yes
C150 H1502 . 0.965 no
C150 H1501 . 0.965 no
C151 N152 . 1.448(7) yes
C151 H1511 . 0.967 no
C151 H1512 . 0.973 no
N152 C153 . 1.350(7) yes
N152 H1521 . 0.862 no
C153 O154 . 1.232(7) yes
C202 N203 . 1.483(6) yes
C202 H2021 . 0.946 no
C202 H2023 . 0.958 no
C202 H2022 . 0.958 no
N203 C204 . 1.332(7) yes
N203 C208 . 1.340(6) yes
C204 C205 . 1.381(7) yes
C204 H2041 . 0.923 no
C205 C206 . 1.389(7) yes
C205 C514 . 1.504(7) yes
C206 C207 . 1.370(7) yes
C206 H2061 . 0.922 no
C207 C208 . 1.381(7) yes
C207 C227 . 1.512(7) yes
C208 H2081 . 0.940 no
O210 C514 . 1.217(7) yes
N211 C212 . 1.460(7) yes
N211 C514 . 1.338(7) yes
N211 H2111 . 0.847 no
C212 C213 . 1.542(8) yes
C212 H2121 . 0.983 no
C212 H2122 . 0.960 no
C213 O214 . 1.404(8) yes
C213 H2132 . 0.993 no
C213 H2131 . 0.983 no
O214 C215 . 1.394(7) yes
C215 C216 . 1.344(9) yes
C215 C220 . 1.405(9) yes
C216 C217 . 1.414(9) yes
C216 H2161 . 0.928 no
C217 C218 . 1.385(10) yes
C217 H2171 . 0.921 no
C218 C219 . 1.361(10) yes
C218 O221 . 1.391(7) yes
C219 C220 . 1.371(9) yes
C219 H2191 . 0.939 no
C220 H2201 . 0.944 no
O221 C222 . 1.390(9) yes
C222 C223 . 1.522(10) yes
C222 H2221 . 0.968 no
C222 H2222 . 0.965 no
C223 O224 . 1.359(9) yes
C223 H2232 . 0.979 no
C223 H2231 . 0.989 no
O224 C225 . 1.431(9) yes
C225 C226 . 1.484(10) yes
C225 H2251 . 0.973 no
C225 H2252 . 0.985 no
C226 C351 2_566 1.322(10) yes
C226 H2261 . 0.925 no
C227 O228 . 1.232(7) yes
C227 N229 . 1.336(7) yes
N229 C304 . 1.472(7) yes
N229 H2291 . 0.859 no
C230 C231 . 1.335(12) yes
C230 Fe301 . 2.040(8) yes
C230 C305 . 1.380(13) yes
C230 H2301 . 0.988 no
C231 Fe301 . 2.050(10) yes
C231 C302 . 1.312(14) yes
C231 H2311 . 0.982 no
O232 C303 . 1.422(7) yes
O232 C308 . 1.374(8) yes
C233 C234 . 1.416(10) yes
C233 Fe301 . 2.041(6) yes
C233 C307 . 1.415(8) yes
C233 H2331 . 0.973 no
C234 C235 . 1.427(9) yes
C234 Fe301 . 2.048(7) yes
C234 H2341 . 0.980 no
C235 C236 . 1.436(8) yes
C235 Fe301 . 2.035(7) yes
C235 H2351 . 0.971 no
C236 C237 . 1.469(8) yes
C236 Fe301 . 2.049(6) yes
C236 C307 . 1.435(8) yes
C237 C313 . 1.394(8) yes
C237 C317 . 1.414(8) yes
C238 C308 . 1.411(9) yes
C238 C312 . 1.368(10) yes
C238 H2381 . 0.940 no
O239 C311 . 1.381(8) yes
O239 C315 . 1.408(7) yes
C240 C241 . 1.391(8) yes
C240 C316 . 1.399(7) yes
C240 H2401 . 0.932 no
C241 C313 . 1.389(8) yes
C241 C318 . 1.497(8) yes
O242 C314 . 1.419(8) yes
O242 C353 . 1.438(9) yes
C243 C316 . 1.503(7) yes
C243 N352 . 1.344(7) yes
C243 O354 . 1.229(7) yes
C244 C350 . 1.501(7) yes
C244 N352 . 1.450(7) yes
C244 H2441 . 0.977 no
C244 H2442 . 0.967 no
Fe301 C302 . 2.007(9) yes
Fe301 C305 . 2.010(8) yes
Fe301 C306 . 2.008(8) yes
Fe301 C307 . 2.028(6) yes
C302 C306 . 1.449(16) yes
C302 H3021 . 0.989 no
C303 C304 . 1.501(10) yes
C303 H3031 . 0.973 no
C303 H3032 . 0.967 no
C304 H3041 . 0.975 no
C304 H3042 . 0.969 no
C305 C306 . 1.469(15) yes
C305 H3051 . 0.975 no
C306 H3061 . 0.961 no
C307 H3071 . 0.978 no
C308 C309 . 1.370(8) yes
C309 C310 . 1.384(9) yes
C309 H3091 . 0.927 no
C310 C311 . 1.399(8) yes
C310 H3101 . 0.932 no
C311 C312 . 1.373(8) yes
C312 H3121 . 0.945 no
C313 H3131 . 0.944 no
C314 C315 . 1.514(9) yes
C314 H3141 . 0.973 no
C314 H3142 . 0.978 no
C315 H3151 . 0.978 no
C315 H3152 . 0.987 no
C316 C317 . 1.383(7) yes
C317 H3171 . 0.939 no
C318 O319 . 1.231(7) yes
C318 N320 . 1.344(8) yes
N320 C321 . 1.452(7) yes
N320 H3201 . 0.849 no
C321 C322 . 1.510(8) yes
C321 H3211 . 0.965 no
C321 H3212 . 0.969 no
C322 O323 . 1.429(6) yes
C322 H3222 . 0.968 no
C322 H3221 . 0.971 no
O323 C324 . 1.382(7) yes
C324 C325 . 1.393(8) yes
C324 C329 . 1.383(8) yes
C325 C326 . 1.379(8) yes
C325 H3251 . 0.937 no
C326 C327 . 1.384(8) yes
C326 H3261 . 0.930 no
C327 C328 . 1.384(8) yes
C327 O330 . 1.380(6) yes
C328 C329 . 1.398(8) yes
C328 H3281 . 0.933 no
C329 H3291 . 0.926 no
O330 C331 . 1.433(7) yes
C331 C332 . 1.522(7) yes
C331 H3311 . 0.967 no
C331 H3312 . 0.967 no
C332 O333 . 1.421(7) yes
C332 H3321 . 0.973 no
C332 H3322 . 0.970 no
O333 C334 . 1.430(4) yes
C334 C335 . 1.44651(7) yes
C334 H3341 . 0.950 no
C334 H3342 . 0.950 no
C335 O336 . 1.4737(10) yes
C335 H3351 . 0.973 no
C335 H3352 . 0.969 no
O336 C337 . 1.4739(10) yes
C337 C338 . 1.64247(10) yes
C337 H3371 . 0.963 no
C337 H3372 . 0.949 no
C338 O339 . 1.149(7) yes
C338 H3381 . 0.968 no
C338 H3382 . 0.977 no
O339 C340 . 1.429(6) yes
C340 C341 . 1.515(7) yes
C340 H3401 . 0.966 no
C340 H3402 . 0.976 no
C341 O342 . 1.435(6) yes
C341 H3411 . 0.972 no
C341 H3412 . 0.963 no
O342 C343 . 1.380(6) yes
C343 C344 . 1.385(7) yes
C343 C348 . 1.384(8) yes
C344 C345 . 1.391(7) yes
C344 H3441 . 0.928 no
C345 C346 . 1.385(7) yes
C345 H3451 . 0.934 no
C346 C347 . 1.386(7) yes
C346 O349 . 1.384(6) yes
C347 C348 . 1.395(7) yes
C347 H3471 . 0.929 no
C348 H3481 . 0.932 no
O349 C350 . 1.443(6) yes
C350 H3501 . 0.973 no
C350 H3502 . 0.977 no
C351 C353 . 1.480(10) yes
C351 H3511 . 0.947 no
N352 H3521 . 0.862 no
C353 H3531 . 0.987 no
C353 H3532 . 0.975 no
C501 Cl502 . 1.771(7) yes
C501 Cl503 . 1.752(7) yes
C501 Cl504 . 1.745(7) yes
C501 H5011 . 0.969 no
C505 Cl506 . 1.7603(10) yes
C505 Cl507 . 1.7600(10) yes
C505 Cl508 . 1.7602(10) yes
C505 H5051 . 0.975 no
C509 Cl510 . 1.752(11) yes
C509 Cl511 . 1.724(13) yes
C509 Cl512 . 1.769(12) yes
C509 H5091 . 0.984 no
C513 Cl514 . 1.765(8) yes
C513 Cl515 . 1.755(7) yes
C513 Cl516 . 1.746(8) yes
C513 H5131 . 0.975 no
C517 Cl518 . 1.76001(9) yes
C517 Cl519 . 1.76017(12) yes
C517 Cl520 . 1.76040(10) yes
C517 H5171 . 0.976 no
C521 Cl522 . 1.73(7) yes
C521 Cl523 . 1.86(6) yes
C521 Cl524 . 1.71(8) yes
C521 H5211 . 0.980 no
C635 O636 . 1.4733(10) yes
C635 H6352 . 0.972 no
C635 H6351 . 0.967 no
O636 C637 . 1.47493(12) yes
C637 C638 . 1.36297(8) yes
C637 H6371 . 0.950 no
C637 H6372 . 0.950 no
C638 H6382 . 0.968 no
C638 H6381 . 0.974 no

loop_
_geom_hbond_atom_site_label_D
_geom_hbond_atom_site_label_H
_geom_hbond_atom_site_label_A
_geom_hbond_site_symmetry_A
_geom_hbond_angle_DHA
_geom_hbond_distance_DH
_geom_hbond_distance_HA
_geom_hbond_distance_DA
_geom_hbond_publ_flag
C2 H21 O139 . 154 0.95 2.41 3.291(10) yes
C2 H22 O133 . 127 0.97 2.58 3.261(10) yes
C2 H23 O10 2_666 134 0.96 2.46 3.205(10) yes
C4 H41 O10 2_666 144 0.93 2.41 3.215(10) yes
C26 H261 O336 2_567 143 0.95 2.52 3.331(10) yes
C30 H301 O242 1_655 132 0.97 2.49 3.218(10) yes
C43 H431 O323 2_667 149 0.97 2.44 3.313(10) yes
C137 H1371 O239 2_666 165 0.97 2.55 3.496(10) yes
C140 H1402 O354 2_666 141 0.96 2.51 3.314(10) yes
C202 H2021 O228 2_567 160 0.95 2.28 3.183(10) yes
C202 H2023 O333 . 173 0.96 2.30 3.249(10) yes
C202 H2022 O339 . 152 0.96 2.37 3.254(10) yes
C208 H2081 O228 2_567 150 0.94 2.36 3.211(10) yes
C325 H3251 O42 2_667 156 0.94 2.57 3.450(10) yes
C332 H3322 O119 2_567 144 0.97 2.51 3.348(10) yes
C335 H3351 O21 2_567 167 0.97 2.56 3.511(10) yes
C635 H3351 O21 2_567 167 0.97 2.56 3.511(10) yes
C501 H5011 O154 1_565 137 0.97 2.18 2.964(10) yes
C505 H5051 O32 1_565 154 0.97 2.29 3.197(10) yes
C509 H5091 O42 1_565 137 0.98 2.47 3.258(10) yes
C513 H5131 O319 2_677 144 0.97 2.18 3.020(10) yes
C637 H6371 O210 2_467 128 0.95 2.52 3.189(10) yes
C637 H6372 O24 2_567 149 0.95 2.56 3.409(10) yes
C637 H6372 C25 2_567 174 0.95 2.53 3.476(10) yes
